data_7714241
loop_
_publ_author_name
'Yu, Shuang'
'Liu, Tao'
'Ying, Jun'
'Tian, Aixiang'
'Yang, Mengle'
'Wang, Xiuli'

_publ_section_title
;
 A Series of Isopolymolybdate-viologen Hybrids with Photo-, Thermo- and
 Electro-chromic Properties
;
_journal_name_full 'Dalton Transactions'
_journal_paper_doi 10.1039/D3DT02928J
_journal_year 2023
_chemical_formula_moiety 'H2 4(Mo4 O13), C56 H49 Cu N8 O58, H12 O6, C2 H7 N'
_chemical_formula_sum 'C58 H69 Cu Mo16 N9 O58'
_chemical_formula_weight 3418.78
_space_group_crystal_system triclinic
_space_group_IT_number 2
_space_group_name_Hall '-P 1'
_space_group_name_H-M_alt 'P -1'
_atom_sites_solution_hydrogens mixed
_atom_sites_solution_primary iterative
_audit_block_doi 10.5517/ccdc.csd.cc2dp6v5
_audit_creation_date 2023-02-26
_audit_creation_method
;
Olex2 1.3
(compiled 2020.11.12 svn.r5f609507 for OlexSys, GUI svn.r6408)
;
_audit_update_record
;
2023-06-27 deposited with the CCDC.	2023-10-12 downloaded from the CCDC.
;
_cell_angle_alpha 96.1750(10)
_cell_angle_beta 101.5210(10)
_cell_angle_gamma 110.1720(10)
_cell_formula_units_Z 2
_cell_length_a 15.3467(3)
_cell_length_b 16.5545(3)
_cell_length_c 21.5569(4)
_cell_measurement_reflns_used 9940
_cell_measurement_temperature 296.15
_cell_measurement_theta_max 28.16
_cell_measurement_theta_min 2.72
_cell_volume 4943.62(17)
_computing_cell_refinement 'SAINT V8.40B (?, 2016)'
_computing_data_reduction 'SAINT V8.40B (?, 2016)'
_computing_molecular_graphics 'Olex2 1.3 (Dolomanov et al., 2009)'
_computing_publication_material 'Olex2 1.3 (Dolomanov et al., 2009)'
_computing_structure_refinement 'SHELXL 2018/3 (Sheldrick, 2015)'
_computing_structure_solution 'olex2.solve 1.3 (Bourhis et al., 2015)'
_diffrn_ambient_temperature 296.15
_diffrn_measured_fraction_theta_full 0.965
_diffrn_measured_fraction_theta_max 0.968
_diffrn_measurement_device_type 'Bruker APEX-II CCD'
_diffrn_measurement_method '\f and \w scans'
_diffrn_radiation_monochromator graphite
_diffrn_radiation_type MoK\a
_diffrn_radiation_wavelength 0.71073
_diffrn_reflns_av_R_equivalents 0.0441
_diffrn_reflns_av_unetI/netI 0.0652
_diffrn_reflns_Laue_measured_fraction_full 0.965
_diffrn_reflns_Laue_measured_fraction_max 0.968
_diffrn_reflns_limit_h_max 20
_diffrn_reflns_limit_h_min -20
_diffrn_reflns_limit_k_max 18
_diffrn_reflns_limit_k_min -22
_diffrn_reflns_limit_l_max 28
_diffrn_reflns_limit_l_min -28
_diffrn_reflns_number 48858
_diffrn_reflns_point_group_measured_fraction_full 0.965
_diffrn_reflns_point_group_measured_fraction_max 0.968
_diffrn_reflns_theta_full 25.242
_diffrn_reflns_theta_max 28.270
_diffrn_reflns_theta_min 1.803
_diffrn_source_current 1.4
_diffrn_source_power 0.07
_diffrn_source_voltage 50.0
_diffrn_standards_number 0
_exptl_absorpt_coefficient_mu 2.255
_exptl_absorpt_correction_T_max 0.7457
_exptl_absorpt_correction_T_min 0.6253
_exptl_absorpt_correction_type multi-scan
_exptl_absorpt_process_details
;
SADABS-2016/2 (Bruker,2016/2) was used for absorption correction.
wR2(int) was 0.0645 before and 0.0454 after correction.
The Ratio of minimum to maximum transmission is 0.8385.
The \l/2 correction factor is Not present.
;
_exptl_crystal_colour blue
_exptl_crystal_density_diffrn 2.204
_exptl_crystal_description block
_exptl_crystal_F_000 3132
_exptl_crystal_size_max 0.19
_exptl_crystal_size_mid 0.17
_exptl_crystal_size_min 0.15
_refine_diff_density_max 1.473
_refine_diff_density_min -1.065
_refine_diff_density_rms 0.106
_refine_ls_extinction_method none
_refine_ls_goodness_of_fit_ref 1.031
_refine_ls_hydrogen_treatment constr
_refine_ls_matrix_type full
_refine_ls_number_parameters 1228
_refine_ls_number_reflns 23741
_refine_ls_number_restraints 870
_refine_ls_restrained_S_all 1.060
_refine_ls_R_factor_all 0.0764
_refine_ls_R_factor_gt 0.0497
_refine_ls_shift/su_max 0.003
_refine_ls_shift/su_mean 0.000
_refine_ls_structure_factor_coef Fsqd
_refine_ls_weighting_details 'w=1/[\s^2^(Fo^2^)+(0.0528P)^2^+6.0508P] where P=(Fo^2^+2Fc^2^)/3'
_refine_ls_weighting_scheme calc
_refine_ls_wR_factor_gt 0.1157
_refine_ls_wR_factor_ref 0.1315
_reflns_Friedel_coverage 0.000
_reflns_number_gt 16581
_reflns_number_total 23741
_reflns_threshold_expression 'I > 2\s(I)'
_cod_data_source_file d3dt02928j2.cif
_cod_data_source_block 2_sq
_cod_original_cell_volume 4943.61(16)
_cod_database_code 7714241
_shelx_shelxl_version_number 2018/3
_shelx_space_group_comment
;
The symmetry employed for this shelxl refinement is uniquely defined
by the following loop, which should always be used as a source of
symmetry information in preference to the above space-group names.
They are only intended as comments.
;
_olex2_refinement_description
;
1. Fixed Uiso
 At 1.2 times of:
  All C(H) groups, All C(H,H) groups
 At 1.5 times of:
  All O(H,H) groups
2. Uiso/Uaniso restraints and constraints
All non-hydrogen atoms have similar U: within 2A with sigma of 0.01 and sigma
for terminal atoms of 0.02 within 2A
All non-hydrogen atoms have similar U: within 2A with sigma of 0.005 and sigma
for terminal atoms of 0.01 within 2A
Uanis(C35) \\sim Ueq, Uanis(C34) \\sim Ueq: with sigma of 0.001 and sigma for
terminal atoms of 0.002
Uanis(C9) \\sim Ueq, Uanis(C10) \\sim Ueq: with sigma of 0.001 and sigma for
terminal atoms of 0.002
3. Others
 Sof(Mo1A)=1-FVAR(1)
 Sof(Mo12)=FVAR(1)
 Sof(Mo2A)=1-FVAR(2)
 Sof(Mo11)=FVAR(2)
4.a Rotating group:
 O1W(H1WA,H1WB)
4.b Secondary CH2 refined with riding coordinates:
 C18(H18A,H18B), C39(H39A,H39B), C53(H53A,H53B), C11(H11A,H11B)
4.c Aromatic/amide H refined with riding coordinates:
 C27(H27), C37(H37), C33(H33), C32(H32), C38(H38), C24(H24), C29(H29),
 C47(H47), C49(H49), C30(H30), C48(H48), C52(H52), C19(H19), C22(H22), C51(H51),
  C46(H46), C44(H44), C5(H5), C1(H1), C43(H43), C2(H2), C25(H25), C41(H41),
 C17(H17), C4(H4), C56(H56), C23(H23), C35(H35), C42(H42), C20(H20), C6(H6),
 C55(H55), C14(H14), C13(H13), C34(H34), C7(H7), C16(H16), C9(H9), C10(H10)
;
_smtbx_masks_void_probe_radius 1.2
_smtbx_masks_void_truncation_radius 1.2
_platon_squeeze_void_probe_radius 1.20
_olex2_submission_special_instructions 'No special instructions were received'

loop_
_space_group_symop_operation_xyz
'x, y, z'
'-x, -y, -z'

loop_
_atom_site_label
_atom_site_type_symbol
_atom_site_fract_x
_atom_site_fract_y
_atom_site_fract_z
_atom_site_U_iso_or_equiv
_atom_site_adp_type
_atom_site_occupancy
_atom_site_site_symmetry_order
_atom_site_calc_flag
_atom_site_refinement_flags_posn
_atom_site_refinement_flags_adp
_atom_site_refinement_flags_occupancy
_atom_site_disorder_assembly
_atom_site_disorder_group
Mo15 Mo 0.95396(3) -0.09223(3) 0.93535(2) 0.03364(10) Uani 1 1 d . U . . .
Mo14 Mo 0.80134(3) -0.03649(3) 0.99402(2) 0.04147(11) Uani 1 1 d . U . . .
Mo4 Mo 0.15517(4) 0.36587(3) 0.77938(2) 0.04266(11) Uani 1 1 d . U . . .
Mo16 Mo 1.05421(4) -0.11716(3) 1.07415(2) 0.04355(12) Uani 1 1 d . U . . .
Mo9 Mo -0.38074(3) 0.06651(3) 0.50137(2) 0.04448(12) Uani 1 1 d . U . . .
Mo13 Mo 0.90089(4) -0.06060(3) 1.13521(2) 0.04312(11) Uani 1 1 d . U . . .
Mo5 Mo 0.15717(4) 0.57893(3) 0.76617(2) 0.04577(12) Uani 1 1 d . U . . .
Mo12 Mo -0.4098(3) -0.1143(3) 0.5520(2) 0.0430(5) Uani 0.67(3) 1 d . U P A 1
Mo7 Mo 0.04965(4) 0.39193(3) 0.64137(2) 0.05118(13) Uani 1 1 d . U . . .
Mo6 Mo 0.02378(4) 0.43215(3) 0.85330(2) 0.05188(13) Uani 1 1 d . U . . .
Mo2 Mo 0.26553(4) 0.55707(3) 0.90289(2) 0.05518(14) Uani 1 1 d . U . . .
Mo10 Mo -0.47960(5) 0.13466(3) 0.60359(2) 0.05921(15) Uani 1 1 d . U . . .
Mo3 Mo 0.28884(4) 0.50918(3) 0.69191(3) 0.05387(14) Uani 1 1 d . U . . .
Mo8 Mo -0.08568(4) 0.45611(4) 0.71573(3) 0.05629(14) Uani 1 1 d . U . . .
Mo1 Mo 0.40002(4) 0.48515(4) 0.83065(3) 0.06321(15) Uani 1 1 d . U . . .
Mo11 Mo -0.5019(3) -0.04527(13) 0.65781(8) 0.0484(5) Uani 0.707(13) 1 d . U P A 1
Cu1 Cu 0.08731(5) 0.22091(4) 0.36051(3) 0.03902(15) Uani 1 1 d . . . . .
O47 O 1.0704(3) -0.0986(2) 0.98682(14) 0.0387(7) Uani 1 1 d . U . . .
O48 O 0.9426(3) -0.0581(2) 1.03153(14) 0.0380(8) Uani 1 1 d . . . . .
O45 O 0.8632(2) -0.0335(2) 0.92108(14) 0.0389(7) Uani 1 1 d . U . . .
O44 O 0.9939(3) -0.0751(2) 0.86572(14) 0.0412(8) Uani 1 1 d . U . . .
O35 O -0.4636(3) 0.0054(2) 0.56479(16) 0.0439(8) Uani 1 1 d . . . . .
O34 O -0.4416(3) 0.1485(2) 0.52055(17) 0.0464(8) Uani 1 1 d . U . . .
O49 O 0.8200(3) -0.0121(2) 1.08489(15) 0.0453(8) Uani 1 1 d . U . . .
O51 O 1.0200(3) -0.0770(3) 1.14828(15) 0.0470(8) Uani 1 1 d . U . . .
O9 O 0.2549(3) 0.5166(2) 0.79411(17) 0.0489(9) Uani 1 1 d . . . . .
O31 O -0.3589(3) 0.0956(3) 0.42909(19) 0.0571(10) Uani 1 1 d . U . . .
O15 O 0.1655(3) 0.3782(2) 0.69118(17) 0.0491(8) Uani 1 1 d . U . . .
O27 O -0.2717(3) 0.1143(3) 0.5558(2) 0.0619(11) Uani 1 1 d . U . . .
O32 O -0.3869(3) -0.0529(2) 0.48135(18) 0.0497(8) Uani 1 1 d . U . . .
N5 N 0.1865(3) 0.1929(3) 0.32242(17) 0.0384(8) Uani 1 1 d . U . . .
O10 O 0.1464(3) 0.4140(2) 0.86348(17) 0.0485(8) Uani 1 1 d . U . . .
O17 O 0.1670(3) 0.5306(2) 0.68228(17) 0.0494(8) Uani 1 1 d . U . . .
O18 O 0.0578(3) 0.4289(2) 0.75138(17) 0.0468(9) Uani 1 1 d . . . . .
N4 N 1.0245(3) 0.2293(3) 1.27011(18) 0.0400(9) Uani 1 1 d . U . . .
O1W O 0.1817(3) 0.3744(3) 0.38504(19) 0.0632(11) Uani 1 1 d . . . . .
H1WA H 0.158184 0.399909 0.357839 0.095 Uiso 1 1 d R U . . .
H1WB H 0.235383 0.381620 0.400451 0.095 Uiso 1 1 d R U . . .
O16 O 0.0756(3) 0.2626(2) 0.76567(19) 0.0577(10) Uani 1 1 d . U . . .
N1 N 0.1524(3) 0.2112(3) 0.44851(18) 0.0413(9) Uani 1 1 d . U . . .
O36 O -0.4921(3) -0.1406(2) 0.61289(18) 0.0565(9) Uani 1 1 d . U . . .
O52 O 0.8955(3) -0.0280(3) 1.21162(16) 0.0569(10) Uani 1 1 d . U . . .
O46 O 0.7262(3) 0.0161(3) 0.96963(17) 0.0552(10) Uani 1 1 d . U . . .
O12 O 0.1477(3) 0.5675(2) 0.85338(18) 0.0522(9) Uani 1 1 d . U . . .
O20 O 0.0442(3) 0.5839(2) 0.73819(19) 0.0561(9) Uani 1 1 d . U . . .
O50 O 1.1615(3) -0.1229(3) 1.10863(18) 0.0604(11) Uani 1 1 d . U . . .
O40 O 0.8788(3) -0.1982(2) 0.91881(18) 0.0507(9) Uani 1 1 d . U . . .
O42 O 0.7292(3) -0.1449(3) 0.97567(18) 0.0579(10) Uani 1 1 d . U . . .
O41 O 0.9757(4) -0.2219(3) 1.05166(19) 0.0631(11) Uani 1 1 d . U . . .
N7 N -0.0183(3) 0.2439(3) 0.39466(19) 0.0418(9) Uani 1 1 d . U . . .
O11 O 0.2351(3) 0.6839(2) 0.7778(2) 0.0598(11) Uani 1 1 d . U . . .
O24 O -0.0356(3) 0.4511(3) 0.63997(19) 0.0580(9) Uani 1 1 d . U . . .
O7 O 0.2671(3) 0.3590(2) 0.80696(18) 0.0547(9) Uani 1 1 d . U . . .
O25 O -0.0271(3) 0.2862(3) 0.6323(2) 0.0622(11) Uani 1 1 d . U . . .
O21 O -0.0565(3) 0.4841(3) 0.80777(19) 0.0576(9) Uani 1 1 d . U . . .
O6 O 0.3682(3) 0.4582(3) 0.7382(2) 0.0627(10) Uani 1 1 d . U . . .
N3 N 0.8036(3) 0.2785(3) 0.96661(19) 0.0440(9) Uani 1 1 d . U . . .
N8 N -0.3530(3) 0.3558(3) 0.5252(2) 0.0439(9) Uani 1 1 d . U . . .
O38 O -0.5428(4) 0.0554(3) 0.65189(19) 0.0658(10) Uani 1 1 d . U . . .
O19 O -0.0515(3) 0.3262(3) 0.8373(2) 0.0677(12) Uani 1 1 d . U . . .
O43 O 0.8227(3) -0.1671(3) 1.11353(19) 0.0593(10) Uani 1 1 d . U . . .
O8 O 0.3624(4) 0.6158(3) 0.7056(2) 0.0714(12) Uani 1 1 d . U . . .
O33 O -0.4120(3) -0.2128(3) 0.5289(2) 0.0679(11) Uani 1 1 d . U . . .
O3 O 0.3499(3) 0.4959(3) 0.9044(2) 0.0637(10) Uani 1 1 d . U . . .
O5 O 0.2404(4) 0.5503(3) 0.9757(2) 0.0697(12) Uani 1 1 d . U . . .
O4 O 0.3421(4) 0.6624(3) 0.9112(2) 0.0735(13) Uani 1 1 d . U . . .
C27 C 0.8879(4) 0.1921(4) 1.1833(2) 0.0450(11) Uani 1 1 d . U . . .
H27 H 0.822810 0.159848 1.165771 0.054 Uiso 1 1 calc R U . . .
O23 O -0.1554(3) 0.3481(3) 0.7036(2) 0.0700(12) Uani 1 1 d . U . . .
O26 O 0.0714(4) 0.3998(3) 0.5675(2) 0.0700(12) Uani 1 1 d . U . . .
O28 O -0.3665(4) 0.1825(3) 0.6520(2) 0.0851(16) Uani 1 1 d . U . . .
O29 O -0.3034(3) -0.0574(3) 0.6062(2) 0.0637(10) Uani 1 1 d . U . . .
C37 C 0.3693(4) 0.0798(3) 0.1810(2) 0.0403(10) Uani 1 1 d . U . . .
H37 H 0.316935 0.029889 0.180457 0.048 Uiso 1 1 calc R U . . .
O13 O 0.0278(4) 0.4695(3) 0.9310(2) 0.0727(13) Uani 1 1 d . U . . .
N6 N 0.5091(4) 0.1447(3) 0.1476(2) 0.0520(10) Uani 1 1 d . U . . .
O30 O -0.3962(4) 0.0053(3) 0.7070(2) 0.0813(13) Uani 1 1 d . U . . .
O2 O 0.4756(4) 0.5903(3) 0.8403(3) 0.0881(15) Uani 1 1 d . U . . .
O39 O -0.5294(4) 0.2115(3) 0.6102(2) 0.0813(14) Uani 1 1 d . U . . .
C33 C 0.1574(4) 0.1281(3) 0.2707(2) 0.0407(10) Uani 1 1 d . U . . .
H33 H 0.093085 0.091031 0.257504 0.049 Uiso 1 1 calc R U . . .
C3 C 0.2205(4) 0.1803(4) 0.5702(2) 0.0468(10) Uani 1 1 d . U . . .
C26 C 0.9394(4) 0.2474(3) 1.1492(2) 0.0369(9) Uani 1 1 d . U . . .
C32 C 0.2192(4) 0.1148(3) 0.2367(2) 0.0393(10) Uani 1 1 d . U . . .
H32 H 0.196874 0.069077 0.201355 0.047 Uiso 1 1 calc R U . . .
C38 C 0.4334(4) 0.0747(4) 0.1474(2) 0.0444(11) Uani 1 1 d . U . . .
H38 H 0.424237 0.020866 0.123517 0.053 Uiso 1 1 calc R U . . .
C24 C 1.0754(4) 0.2816(4) 1.2364(2) 0.0438(10) Uani 1 1 d . U . . .
H24 H 1.140882 0.311534 1.254113 0.053 Uiso 1 1 calc R U . . .
C29 C 0.2791(4) 0.2428(4) 0.3420(2) 0.0432(10) Uani 1 1 d . U . . .
H29 H 0.300369 0.285847 0.379049 0.052 Uiso 1 1 calc R U . . .
C47 C -0.0486(4) 0.3070(4) 0.3772(2) 0.0448(10) Uani 1 1 d . U . . .
H47 H -0.021278 0.339469 0.348543 0.054 Uiso 1 1 calc R U . . .
C31 C 0.3144(4) 0.1693(3) 0.2550(2) 0.0372(9) Uani 1 1 d . U . . .
C45 C -0.1599(4) 0.2788(3) 0.4422(2) 0.0424(10) Uani 1 1 d . U . . .
O14 O 0.2817(4) 0.4707(3) 0.6143(2) 0.0737(13) Uani 1 1 d . U . . .
C49 C -0.2261(4) 0.3053(3) 0.5362(2) 0.0424(10) Uani 1 1 d . U . . .
H49 H -0.181525 0.288813 0.562224 0.051 Uiso 1 1 calc R U . . .
C30 C 0.3454(4) 0.2338(4) 0.3098(2) 0.0445(11) Uani 1 1 d . U . . .
H30 H 0.409785 0.270416 0.324726 0.053 Uiso 1 1 calc R U . . .
C48 C -0.2869(4) 0.3332(3) 0.5618(2) 0.0433(10) Uani 1 1 d . U . . .
H48 H -0.282759 0.336628 0.605674 0.052 Uiso 1 1 calc R U . . .
C52 C -0.3626(4) 0.3480(4) 0.4616(3) 0.0483(11) Uani 1 1 d . U . . .
H52 H -0.410831 0.361038 0.436365 0.058 Uiso 1 1 calc R U . . .
C19 C 0.8877(4) 0.3366(4) 0.9992(3) 0.0540(13) Uani 1 1 d . U . . .
H19 H 0.916896 0.384739 0.981622 0.065 Uiso 1 1 calc R U . . .
C50 C -0.2309(4) 0.3016(3) 0.4704(2) 0.0418(10) Uani 1 1 d . U . . .
C21 C 0.8925(4) 0.2584(3) 1.0855(2) 0.0385(9) Uani 1 1 d . U . . .
O1 O 0.4701(4) 0.4279(4) 0.8522(3) 0.0896(15) Uani 1 1 d . U . . .
C22 C 0.8037(4) 0.1983(4) 1.0505(2) 0.0497(12) Uani 1 1 d . U . . .
H22 H 0.772456 0.150102 1.067291 0.060 Uiso 1 1 calc R U . . .
C51 C -0.3030(4) 0.3214(4) 0.4333(3) 0.0473(11) Uani 1 1 d . U . . .
H51 H -0.310573 0.316541 0.389034 0.057 Uiso 1 1 calc R U . . .
C46 C -0.1186(4) 0.3256(4) 0.4000(2) 0.0461(11) Uani 1 1 d . U . . .
H46 H -0.137826 0.369841 0.386789 0.055 Uiso 1 1 calc R U . . .
C28 C 0.9321(4) 0.1837(4) 1.2440(2) 0.0452(11) Uani 1 1 d . U . . .
C36 C 0.3824(4) 0.1602(3) 0.2165(2) 0.0407(10) Uani 1 1 d . U . . .
O22 O -0.1642(4) 0.5056(3) 0.6933(2) 0.0793(14) Uani 1 1 d . U . . .
C44 C -0.1285(4) 0.2137(3) 0.4608(3) 0.0445(10) Uani 1 1 d . U . . .
H44 H -0.153750 0.181568 0.490180 0.053 Uiso 1 1 calc R U . . .
C12 C 0.4538(5) 0.1566(5) 0.8419(3) 0.0581(12) Uani 1 1 d . U . . .
C5 C 0.1649(4) 0.2673(4) 0.5024(2) 0.0509(12) Uani 1 1 d . U . . .
H5 H 0.150647 0.316997 0.498586 0.061 Uiso 1 1 calc R U . . .
C18 C 0.7590(4) 0.2877(4) 0.9008(3) 0.0559(13) Uani 1 1 d . U . . .
H18A H 0.786324 0.264367 0.869838 0.067 Uiso 1 1 calc R U . . .
H18B H 0.775197 0.349566 0.899927 0.067 Uiso 1 1 calc R U . . .
C15 C 0.6520(4) 0.2421(4) 0.8804(2) 0.0503(11) Uani 1 1 d . U . . .
N2 N 0.3086(4) 0.1254(4) 0.7545(2) 0.0643(12) Uani 1 1 d . U . . .
C8 C 0.2525(4) 0.1625(4) 0.6353(3) 0.0536(11) Uani 1 1 d . U . . .
C54 C -0.4587(4) 0.4442(4) 0.5260(3) 0.0499(11) Uani 1 1 d . U . . .
C1 C 0.1762(4) 0.1422(4) 0.4561(2) 0.0479(11) Uani 1 1 d . U . . .
H1 H 0.168930 0.102900 0.419399 0.057 Uiso 1 1 calc R U . . .
C43 C -0.0593(4) 0.1972(4) 0.4352(3) 0.0460(10) Uani 1 1 d . U . . .
H43 H -0.040636 0.151907 0.446559 0.055 Uiso 1 1 calc R U . . .
C2 C 0.2111(4) 0.1261(4) 0.5153(2) 0.0536(12) Uani 1 1 d . U . . .
H2 H 0.228382 0.077679 0.517825 0.064 Uiso 1 1 calc R U . . .
C25 C 1.0351(4) 0.2931(4) 1.1765(2) 0.0421(10) Uani 1 1 d . U . . .
H25 H 1.072531 0.331329 1.155008 0.051 Uiso 1 1 calc R U . . .
C41 C 0.4742(5) 0.0720(4) 0.0029(3) 0.0552(12) Uani 1 1 d . U . . .
H41 H 0.456169 0.120238 0.004505 0.066 Uiso 1 1 calc R U . . .
C17 C 0.4961(5) 0.2337(5) 0.8871(3) 0.0669(14) Uani 1 1 d . U . . .
H17 H 0.457554 0.257247 0.904843 0.080 Uiso 1 1 calc R U . . .
O37 O -0.5742(4) -0.0931(3) 0.7089(2) 0.0870(13) Uani 1 1 d . U . . .
C4 C 0.1986(5) 0.2537(4) 0.5640(2) 0.0541(12) Uani 1 1 d . U . . .
H4 H 0.206229 0.293643 0.600409 0.065 Uiso 1 1 calc R U . . .
C56 C -0.5572(5) 0.4226(4) 0.5139(3) 0.0568(13) Uani 1 1 d . U . . .
H56 H -0.596002 0.370665 0.523147 0.068 Uiso 1 1 calc R U . . .
C23 C 0.7610(4) 0.2089(4) 0.9914(3) 0.0553(13) Uani 1 1 d . U . . .
H23 H 0.701678 0.167220 0.968173 0.066 Uiso 1 1 calc R U . . .
C39 C 0.5834(5) 0.1371(4) 0.1140(3) 0.0639(14) Uani 1 1 d . U . . .
H39A H 0.631162 0.123790 0.143311 0.077 Uiso 1 1 calc R U . . .
H39B H 0.615501 0.192864 0.102523 0.077 Uiso 1 1 calc R U . . .
C40 C 0.5405(4) 0.0670(4) 0.0542(3) 0.0532(12) Uani 1 1 d . U . . .
C35 C 0.4609(5) 0.2320(4) 0.2159(3) 0.0584(12) Uani 1 1 d . U . . .
H35 H 0.471258 0.286734 0.238864 0.070 Uiso 1 1 calc R U . . .
C42 C 0.4341(5) 0.0052(4) -0.0512(3) 0.0589(14) Uani 1 1 d . U . . .
H42 H 0.389637 0.009177 -0.085799 0.071 Uiso 1 1 calc R U . . .
C53 C -0.4154(4) 0.3869(4) 0.5589(3) 0.0524(11) Uani 1 1 d . U . . .
H53A H -0.466890 0.335988 0.563936 0.063 Uiso 1 1 calc R U . . .
H53B H -0.377451 0.418896 0.601812 0.063 Uiso 1 1 calc R U . . .
C20 C 0.9337(5) 0.3288(4) 1.0580(3) 0.0572(13) Uani 1 1 d . U . . .
H20 H 0.993259 0.371316 1.079700 0.069 Uiso 1 1 calc R U . . .
C6 C 0.2875(5) 0.0653(5) 0.7023(3) 0.0742(16) Uani 1 1 d . U . . .
H6 H 0.292261 0.011485 0.706123 0.089 Uiso 1 1 calc R U . . .
C55 C -0.4027(5) 0.5221(4) 0.5115(3) 0.0604(14) Uani 1 1 d . U . . .
H55 H -0.336764 0.537028 0.519289 0.073 Uiso 1 1 calc R U . . .
C14 C 0.6097(5) 0.1652(5) 0.8355(3) 0.0608(13) Uani 1 1 d . U . . .
H14 H 0.648057 0.141515 0.817786 0.073 Uiso 1 1 calc R U . . .
C13 C 0.5127(5) 0.1233(5) 0.8167(3) 0.0672(15) Uani 1 1 d . U . . .
H13 H 0.485832 0.071367 0.786267 0.081 Uiso 1 1 calc R U . . .
C34 C 0.5240(5) 0.2230(4) 0.1814(3) 0.0627(13) Uani 1 1 d . U . . .
H34 H 0.577443 0.271632 0.181420 0.075 Uiso 1 1 calc R U . . .
C7 C 0.2584(5) 0.0829(5) 0.6423(3) 0.0728(16) Uani 1 1 d . U . . .
H7 H 0.242426 0.039994 0.605805 0.087 Uiso 1 1 calc R U . . .
C16 C 0.5941(5) 0.2763(5) 0.9065(3) 0.0681(15) Uani 1 1 d . U . . .
H16 H 0.621395 0.328034 0.937031 0.082 Uiso 1 1 calc R U . . .
C11 C 0.3467(5) 0.1098(5) 0.8196(3) 0.0660(14) Uani 1 1 d . U . . .
H11A H 0.330408 0.047343 0.817848 0.079 Uiso 1 1 calc R U . . .
H11B H 0.316994 0.130304 0.850334 0.079 Uiso 1 1 calc R U . . .
C9 C 0.2774(6) 0.2227(5) 0.6903(3) 0.0777(15) Uani 1 1 d . U . . .
H9 H 0.276598 0.278220 0.687879 0.093 Uiso 1 1 calc R U . . .
C10 C 0.3042(6) 0.2017(6) 0.7506(4) 0.0820(16) Uani 1 1 d . U . . .
H10 H 0.318986 0.242581 0.787986 0.098 Uiso 1 1 calc R U . . .
Mo1A Mo -0.4228(10) -0.1118(6) 0.5627(7) 0.0511(13) Uani 0.33(3) 1 d . U P A 2
Mo2A Mo -0.5348(9) -0.0463(3) 0.6624(3) 0.0601(11) Uani 0.293(13) 1 d . U P A 2

loop_
_atom_site_aniso_label
_atom_site_aniso_U_11
_atom_site_aniso_U_22
_atom_site_aniso_U_33
_atom_site_aniso_U_23
_atom_site_aniso_U_13
_atom_site_aniso_U_12
Mo15 0.0354(2) 0.0384(2) 0.02588(18) 0.00087(16) 0.00692(15) 0.01449(19)
Mo14 0.0330(2) 0.0568(3) 0.0328(2) 0.00253(19) 0.00762(17) 0.0169(2)
Mo4 0.0507(3) 0.0298(2) 0.0437(2) 0.00683(18) 0.0121(2) 0.0105(2)
Mo16 0.0545(3) 0.0501(3) 0.0338(2) 0.01102(19) 0.01224(19) 0.0276(2)
Mo9 0.0375(3) 0.0324(2) 0.0537(3) 0.01143(19) -0.00171(19) 0.00755(19)
Mo13 0.0444(3) 0.0526(3) 0.0302(2) 0.00551(19) 0.01196(18) 0.0149(2)
Mo5 0.0620(3) 0.0288(2) 0.0480(2) 0.00959(19) 0.0229(2) 0.0132(2)
Mo12 0.0457(8) 0.0390(6) 0.0465(8) 0.0133(6) 0.0063(8) 0.0204(5)
Mo7 0.0634(4) 0.0405(3) 0.0447(2) 0.0072(2) 0.0104(2) 0.0157(2)
Mo6 0.0583(3) 0.0462(3) 0.0547(3) 0.0182(2) 0.0257(2) 0.0152(2)
Mo2 0.0642(4) 0.0411(3) 0.0489(3) 0.0011(2) 0.0137(2) 0.0087(2)
Mo10 0.0825(4) 0.0376(3) 0.0467(3) 0.0052(2) 0.0050(3) 0.0166(3)
Mo3 0.0625(4) 0.0414(3) 0.0575(3) 0.0105(2) 0.0266(3) 0.0128(2)
Mo8 0.0593(4) 0.0501(3) 0.0640(3) 0.0221(2) 0.0174(3) 0.0217(3)
Mo1 0.0525(4) 0.0575(3) 0.0736(4) 0.0108(3) 0.0164(3) 0.0138(3)
Mo11 0.0551(11) 0.0499(5) 0.0429(4) 0.0166(3) 0.0146(5) 0.0194(6)
Cu1 0.0415(4) 0.0566(4) 0.0285(3) 0.0103(3) 0.0107(2) 0.0283(3)
O47 0.0420(18) 0.0456(17) 0.0329(14) 0.0050(13) 0.0097(13) 0.0225(14)
O48 0.044(2) 0.0417(19) 0.0290(15) 0.0046(14) 0.0101(14) 0.0171(17)
O45 0.0368(17) 0.0499(17) 0.0285(14) 0.0019(13) 0.0061(12) 0.0174(14)
O44 0.0426(19) 0.0497(19) 0.0285(15) 0.0003(14) 0.0077(13) 0.0169(16)
O35 0.048(2) 0.0328(17) 0.0418(18) 0.0072(15) -0.0022(15) 0.0118(16)
O34 0.047(2) 0.0331(17) 0.0480(18) 0.0100(14) -0.0027(15) 0.0097(15)
O49 0.0394(18) 0.0588(19) 0.0357(15) 0.0000(14) 0.0117(13) 0.0175(16)
O51 0.053(2) 0.0585(19) 0.0312(15) 0.0093(14) 0.0108(14) 0.0222(16)
O9 0.058(3) 0.0344(19) 0.049(2) 0.0053(16) 0.0146(18) 0.0101(18)
O31 0.054(2) 0.047(2) 0.061(2) 0.0159(17) 0.0093(18) 0.0093(18)
O15 0.061(2) 0.0353(16) 0.0454(17) 0.0041(14) 0.0126(15) 0.0133(16)
O27 0.041(2) 0.052(2) 0.077(3) 0.022(2) -0.0055(19) 0.0069(19)
O32 0.0478(19) 0.0399(17) 0.0605(19) 0.0116(15) 0.0059(16) 0.0191(15)
N5 0.041(2) 0.048(2) 0.0288(16) 0.0038(15) 0.0087(15) 0.0206(17)
O10 0.055(2) 0.0403(17) 0.0470(17) 0.0118(14) 0.0154(15) 0.0112(16)
O17 0.068(2) 0.0347(16) 0.0485(17) 0.0130(14) 0.0223(16) 0.0166(16)
O18 0.052(2) 0.0373(19) 0.049(2) 0.0115(16) 0.0151(17) 0.0122(18)
N4 0.037(2) 0.054(2) 0.0338(17) 0.0109(16) 0.0110(15) 0.0216(18)
O1W 0.061(3) 0.062(3) 0.059(3) 0.014(2) 0.008(2) 0.017(2)
O16 0.067(3) 0.0334(19) 0.063(2) 0.0090(17) 0.014(2) 0.0098(19)
N1 0.049(2) 0.053(2) 0.0296(16) 0.0072(16) 0.0120(15) 0.0283(18)
O36 0.062(2) 0.0415(16) 0.0553(18) 0.0169(15) -0.0011(16) 0.0132(15)
O52 0.062(3) 0.073(3) 0.0347(18) 0.0072(18) 0.0197(17) 0.021(2)
O46 0.040(2) 0.079(3) 0.045(2) 0.0005(19) 0.0045(16) 0.028(2)
O12 0.067(2) 0.0390(17) 0.0507(18) 0.0078(15) 0.0213(16) 0.0169(16)
O20 0.069(3) 0.0406(19) 0.062(2) 0.0161(17) 0.0238(19) 0.0186(18)
O50 0.070(3) 0.081(3) 0.049(2) 0.021(2) 0.0154(19) 0.048(2)
O40 0.050(2) 0.044(2) 0.051(2) -0.0013(16) 0.0136(17) 0.0109(18)
O42 0.049(2) 0.062(2) 0.050(2) -0.0010(19) 0.0154(18) 0.007(2)
O41 0.088(3) 0.050(2) 0.052(2) 0.0114(18) 0.020(2) 0.027(2)
N7 0.048(2) 0.050(2) 0.0414(19) 0.0132(16) 0.0186(16) 0.0288(18)
O11 0.074(3) 0.037(2) 0.066(2) 0.0123(18) 0.028(2) 0.012(2)
O24 0.067(2) 0.0482(19) 0.0554(19) 0.0153(16) 0.0115(17) 0.0182(17)
O7 0.063(2) 0.0433(19) 0.056(2) 0.0100(16) 0.0135(18) 0.0184(18)
O25 0.066(3) 0.042(2) 0.064(2) 0.0099(19) 0.003(2) 0.011(2)
O21 0.061(2) 0.0546(19) 0.065(2) 0.0173(17) 0.0262(17) 0.0236(17)
O6 0.058(2) 0.059(2) 0.072(2) 0.0108(18) 0.0261(18) 0.0186(18)
N3 0.042(2) 0.053(2) 0.0372(18) 0.0130(16) 0.0065(15) 0.0183(17)
N8 0.044(2) 0.0464(19) 0.0524(19) 0.0097(17) 0.0166(16) 0.0281(17)
O38 0.085(2) 0.0542(19) 0.0541(18) 0.0109(16) 0.0189(17) 0.0206(18)
O19 0.060(3) 0.053(2) 0.088(3) 0.027(2) 0.024(2) 0.012(2)
O43 0.062(3) 0.052(2) 0.052(2) 0.0070(18) 0.0141(19) 0.010(2)
O8 0.072(3) 0.053(2) 0.079(3) 0.017(2) 0.021(2) 0.008(2)
O33 0.071(2) 0.0472(19) 0.073(2) 0.0092(18) -0.0076(19) 0.0225(18)
O3 0.063(2) 0.056(2) 0.060(2) 0.0084(17) 0.0060(18) 0.0129(18)
O5 0.083(3) 0.062(3) 0.051(2) 0.005(2) 0.017(2) 0.014(2)
O4 0.080(3) 0.048(2) 0.070(3) -0.004(2) 0.016(2) 0.003(2)
C27 0.039(2) 0.054(2) 0.040(2) 0.012(2) 0.0059(18) 0.016(2)
O23 0.059(3) 0.058(3) 0.080(3) 0.024(2) 0.008(2) 0.009(2)
O26 0.089(3) 0.062(3) 0.051(2) 0.007(2) 0.014(2) 0.022(2)
O28 0.099(4) 0.055(3) 0.058(3) 0.005(2) -0.017(2) 0.000(3)
O29 0.055(2) 0.053(2) 0.069(2) 0.0103(18) -0.0099(18) 0.0186(17)
C37 0.039(2) 0.041(2) 0.038(2) 0.0024(18) 0.0144(18) 0.0102(19)
O13 0.089(3) 0.068(3) 0.065(3) 0.023(2) 0.042(2) 0.019(3)
N6 0.047(2) 0.051(2) 0.056(2) -0.0018(18) 0.0251(17) 0.0115(18)
O30 0.097(3) 0.062(2) 0.059(2) 0.0144(18) -0.009(2) 0.013(2)
O2 0.064(3) 0.074(3) 0.105(4) 0.012(3) 0.022(3) 0.002(3)
O39 0.124(4) 0.054(3) 0.077(3) 0.015(2) 0.029(3) 0.044(3)
C33 0.037(2) 0.048(2) 0.0329(19) 0.0007(18) 0.0076(17) 0.0144(19)
C3 0.052(2) 0.059(2) 0.0349(19) 0.0087(18) 0.0072(18) 0.029(2)
C26 0.037(2) 0.047(2) 0.0317(18) 0.0082(17) 0.0092(16) 0.0221(18)
C32 0.039(2) 0.045(2) 0.0327(19) 0.0017(18) 0.0085(17) 0.0163(19)
C38 0.043(2) 0.043(2) 0.045(2) -0.0003(19) 0.0180(19) 0.012(2)
C24 0.039(2) 0.057(2) 0.035(2) 0.0072(19) 0.0058(18) 0.020(2)
C29 0.040(2) 0.052(2) 0.0321(19) -0.0042(19) 0.0033(17) 0.018(2)
C47 0.052(3) 0.050(2) 0.045(2) 0.0203(19) 0.0181(19) 0.027(2)
C31 0.037(2) 0.041(2) 0.0331(18) 0.0037(16) 0.0091(16) 0.0153(17)
C45 0.044(2) 0.042(2) 0.046(2) 0.0088(17) 0.0141(18) 0.0199(18)
O14 0.089(3) 0.063(3) 0.067(3) 0.007(2) 0.038(2) 0.018(3)
C49 0.044(2) 0.041(2) 0.049(2) 0.0102(19) 0.0113(19) 0.0232(19)
C30 0.037(2) 0.051(2) 0.037(2) -0.0039(19) 0.0039(18) 0.013(2)
C48 0.046(2) 0.044(2) 0.046(2) 0.0084(19) 0.0147(19) 0.022(2)
C52 0.048(3) 0.055(2) 0.049(2) 0.011(2) 0.008(2) 0.030(2)
C19 0.051(3) 0.058(3) 0.046(2) 0.022(2) 0.004(2) 0.013(2)
C50 0.045(2) 0.038(2) 0.048(2) 0.0097(17) 0.0129(18) 0.0223(18)
C21 0.040(2) 0.045(2) 0.0322(18) 0.0072(17) 0.0092(16) 0.0180(18)
O1 0.069(3) 0.092(4) 0.106(4) 0.026(3) 0.013(3) 0.032(3)
C22 0.047(3) 0.052(2) 0.041(2) 0.015(2) 0.0047(19) 0.009(2)
C51 0.049(3) 0.051(2) 0.047(2) 0.007(2) 0.011(2) 0.027(2)
C46 0.054(3) 0.047(2) 0.047(2) 0.0134(19) 0.015(2) 0.029(2)
C28 0.041(2) 0.056(2) 0.040(2) 0.012(2) 0.0088(19) 0.020(2)
C36 0.039(2) 0.043(2) 0.0380(19) 0.0036(17) 0.0124(17) 0.0132(18)
O22 0.080(3) 0.079(3) 0.089(3) 0.033(3) 0.018(3) 0.040(3)
C44 0.046(2) 0.045(2) 0.054(2) 0.0189(19) 0.0225(19) 0.022(2)
C12 0.053(3) 0.085(3) 0.038(2) 0.018(2) 0.0068(19) 0.028(2)
C5 0.067(3) 0.053(2) 0.035(2) 0.0072(19) 0.010(2) 0.027(2)
C18 0.053(3) 0.067(3) 0.041(2) 0.019(2) 0.005(2) 0.016(2)
C15 0.052(2) 0.064(3) 0.038(2) 0.0131(19) 0.0067(18) 0.027(2)
N2 0.064(2) 0.086(3) 0.0434(19) 0.019(2) 0.0057(18) 0.032(2)
C8 0.058(2) 0.066(2) 0.040(2) 0.010(2) 0.0056(19) 0.032(2)
C54 0.046(2) 0.051(2) 0.067(3) 0.012(2) 0.024(2) 0.030(2)
C1 0.059(3) 0.060(3) 0.032(2) 0.0040(19) 0.0059(19) 0.035(2)
C43 0.050(3) 0.048(2) 0.056(2) 0.021(2) 0.022(2) 0.028(2)
C2 0.061(3) 0.065(3) 0.039(2) 0.004(2) 0.004(2) 0.036(2)
C25 0.042(2) 0.052(2) 0.0336(19) 0.0090(18) 0.0086(18) 0.019(2)
C41 0.064(3) 0.051(3) 0.062(3) 0.012(2) 0.026(2) 0.028(2)
C17 0.060(3) 0.087(3) 0.057(3) 0.002(2) 0.014(2) 0.035(3)
O37 0.107(3) 0.073(2) 0.066(2) 0.022(2) 0.020(2) 0.014(2)
C4 0.067(3) 0.058(3) 0.035(2) 0.003(2) 0.010(2) 0.024(2)
C56 0.048(3) 0.047(3) 0.080(3) 0.017(3) 0.021(3) 0.020(2)
C23 0.048(3) 0.060(3) 0.043(2) 0.014(2) 0.000(2) 0.007(2)
C39 0.049(3) 0.066(3) 0.068(3) -0.008(2) 0.033(2) 0.007(2)
C40 0.050(3) 0.053(3) 0.059(3) 0.005(2) 0.033(2) 0.015(2)
C35 0.0579(15) 0.0581(15) 0.0587(15) 0.0071(9) 0.0190(10) 0.0200(10)
C42 0.066(3) 0.064(3) 0.055(3) 0.016(3) 0.022(3) 0.030(3)
C53 0.050(3) 0.059(3) 0.063(3) 0.014(2) 0.023(2) 0.032(2)
C20 0.050(3) 0.060(3) 0.046(2) 0.015(2) 0.000(2) 0.007(2)
C6 0.084(3) 0.078(3) 0.048(2) 0.017(2) -0.006(2) 0.027(3)
C55 0.042(3) 0.057(3) 0.086(3) 0.011(3) 0.017(3) 0.024(3)
C14 0.055(3) 0.078(3) 0.047(2) 0.001(2) 0.011(2) 0.026(3)
C13 0.056(3) 0.083(3) 0.049(2) -0.002(2) 0.004(2) 0.020(3)
C34 0.0617(15) 0.0628(15) 0.0632(15) 0.0086(9) 0.0203(10) 0.0213(10)
C7 0.083(3) 0.074(3) 0.047(3) 0.011(2) -0.007(2) 0.026(3)
C16 0.064(3) 0.077(3) 0.056(3) -0.003(2) 0.009(2) 0.027(3)
C11 0.060(3) 0.096(3) 0.042(2) 0.025(2) 0.005(2) 0.029(3)
C9 0.0795(17) 0.0777(17) 0.0760(17) 0.0144(10) 0.0168(10) 0.0315(10)
C10 0.0833(18) 0.0831(18) 0.0797(17) 0.0151(10) 0.0186(10) 0.0326(10)
Mo1A 0.051(2) 0.0359(11) 0.056(2) 0.0072(16) -0.0120(16) 0.0186(14)
Mo2A 0.080(3) 0.0493(11) 0.0521(12) 0.0136(9) 0.0138(17) 0.0267(17)

loop_
_atom_type_symbol
_atom_type_description
_atom_type_scat_dispersion_real
_atom_type_scat_dispersion_imag
_atom_type_scat_source
C C 0.0033 0.0016 'International Tables Vol C Tables 4.2.6.8 and 6.1.1.4'
H H 0.0000 0.0000 'International Tables Vol C Tables 4.2.6.8 and 6.1.1.4'
Cu Cu 0.3201 1.2651 'International Tables Vol C Tables 4.2.6.8 and 6.1.1.4'
Mo Mo -1.6832 0.6857 'International Tables Vol C Tables 4.2.6.8 and 6.1.1.4'
N N 0.0061 0.0033 'International Tables Vol C Tables 4.2.6.8 and 6.1.1.4'
O O 0.0106 0.0060 'International Tables Vol C Tables 4.2.6.8 and 6.1.1.4'

loop_
_geom_angle_atom_site_label_1
_geom_angle_atom_site_label_2
_geom_angle_atom_site_label_3
_geom_angle
_geom_angle_site_symmetry_1
_geom_angle_site_symmetry_3
_geom_angle_publ_flag
Mo16 Mo15 Mo14 91.392(14) . . ?
O47 Mo15 Mo14 124.57(9) . . ?
O47 Mo15 Mo16 35.63(9) . . ?
O47 Mo15 O48 77.59(13) . 2_757 ?
O47 Mo15 O48 78.56(13) . . ?
O47 Mo15 O45 149.67(14) . . ?
O48 Mo15 Mo14 46.04(9) . . ?
O48 Mo15 Mo14 86.19(8) 2_757 . ?
O48 Mo15 Mo16 86.10(7) 2_757 . ?
O48 Mo15 Mo16 46.51(9) . . ?
O48 Mo15 O48 76.20(14) . 2_757 ?
O45 Mo15 Mo14 35.63(9) . . ?
O45 Mo15 Mo16 124.74(9) . . ?
O45 Mo15 O48 78.10(13) . 2_757 ?
O45 Mo15 O48 78.25(13) . . ?
O44 Mo15 Mo14 132.32(11) . . ?
O44 Mo15 Mo16 132.47(11) . . ?
O44 Mo15 O47 96.84(15) . . ?
O44 Mo15 O48 156.58(15) . . ?
O44 Mo15 O48 80.38(14) . 2_757 ?
O44 Mo15 O45 96.70(15) . . ?
O40 Mo15 Mo14 90.22(13) . . ?
O40 Mo15 Mo16 90.03(13) . . ?
O40 Mo15 O47 101.32(17) . . ?
O40 Mo15 O48 174.65(14) . 2_757 ?
O40 Mo15 O48 98.46(16) . . ?
O40 Mo15 O45 101.19(17) . . ?
O40 Mo15 O44 104.96(17) . . ?
O47 Mo14 Mo15 78.55(8) 2_757 . ?
O48 Mo14 Mo15 41.80(7) . . ?
O48 Mo14 O47 71.78(12) . 2_757 ?
O45 Mo14 Mo15 34.84(9) . . ?
O45 Mo14 O47 71.45(13) . 2_757 ?
O45 Mo14 O48 73.48(12) . . ?
O49 Mo14 Mo15 119.49(11) . . ?
O49 Mo14 O47 83.56(14) . 2_757 ?
O49 Mo14 O48 77.69(13) . . ?
O49 Mo14 O45 146.43(15) . . ?
O46 Mo14 Mo15 135.06(13) . . ?
O46 Mo14 O47 87.90(17) . 2_757 ?
O46 Mo14 O48 159.69(18) . . ?
O46 Mo14 O45 100.23(16) . . ?
O46 Mo14 O49 100.89(16) . . ?
O42 Mo14 Mo15 87.03(14) . . ?
O42 Mo14 O47 165.29(16) . 2_757 ?
O42 Mo14 O48 95.52(17) . . ?
O42 Mo14 O45 98.24(16) . . ?
O42 Mo14 O49 101.31(17) . . ?
O42 Mo14 O46 104.6(2) . . ?
O9 Mo4 Mo6 86.32(9) . . ?
O15 Mo4 Mo6 125.70(11) . . ?
O15 Mo4 O9 77.93(14) . . ?
O15 Mo4 O18 78.29(15) . . ?
O10 Mo4 Mo6 35.77(12) . . ?
O10 Mo4 O9 77.65(14) . . ?
O10 Mo4 O15 150.21(15) . . ?
O10 Mo4 O18 79.31(15) . . ?
O18 Mo4 Mo6 47.42(9) . . ?
O18 Mo4 O9 75.56(14) . . ?
O16 Mo4 Mo6 90.15(15) . . ?
O16 Mo4 O9 174.15(18) . . ?
O16 Mo4 O15 100.48(18) . . ?
O16 Mo4 O10 102.08(18) . . ?
O16 Mo4 O18 98.63(18) . . ?
O16 Mo4 O7 105.1(2) . . ?
O7 Mo4 Mo6 131.76(13) . . ?
O7 Mo4 O9 80.74(16) . . ?
O7 Mo4 O15 96.65(18) . . ?
O7 Mo4 O10 95.99(17) . . ?
O7 Mo4 O18 156.30(17) . . ?
O47 Mo16 Mo15 34.78(10) . . ?
O47 Mo16 O48 73.32(12) . . ?
O47 Mo16 O45 71.15(13) . 2_757 ?
O48 Mo16 Mo15 41.83(7) . . ?
O48 Mo16 O45 71.76(12) . 2_757 ?
O45 Mo16 Mo15 78.57(7) 2_757 . ?
O51 Mo16 Mo15 118.85(11) . . ?
O51 Mo16 O47 145.80(15) . . ?
O51 Mo16 O48 77.02(13) . . ?
O51 Mo16 O45 83.75(14) . 2_757 ?
O50 Mo16 Mo15 135.77(13) . . ?
O50 Mo16 O47 101.01(17) . . ?
O50 Mo16 O48 159.86(18) . . ?
O50 Mo16 O45 88.11(18) . 2_757 ?
O50 Mo16 O51 100.99(17) . . ?
O41 Mo16 Mo15 85.39(14) . . ?
O41 Mo16 O47 96.99(17) . . ?
O41 Mo16 O48 94.51(18) . . ?
O41 Mo16 O45 163.75(16) . 2_757 ?
O41 Mo16 O51 101.99(19) . . ?
O41 Mo16 O50 105.4(2) . . ?
O35 Mo9 Mo12 48.45(14) . . ?
O35 Mo9 Mo12 86.19(11) 2_456 . ?
O35 Mo9 O35 75.63(13) . 2_456 ?
O34 Mo9 Mo12 126.64(15) . . ?
O34 Mo9 O35 78.22(14) . . ?
O34 Mo9 O35 77.94(13) . 2_456 ?
O31 Mo9 Mo12 130.61(17) . . ?
O31 Mo9 O35 81.41(16) . 2_456 ?
O31 Mo9 O35 157.04(17) . . ?
O31 Mo9 O34 97.09(17) . . ?
O31 Mo9 O32 96.38(18) . . ?
O27 Mo9 Mo12 89.59(15) . . ?
O27 Mo9 O35 98.49(17) . . ?
O27 Mo9 O35 174.11(17) . 2_456 ?
O27 Mo9 O34 101.43(18) . . ?
O27 Mo9 O31 104.5(2) . . ?
O27 Mo9 O32 100.62(18) . . ?
O32 Mo9 Mo12 34.24(15) . . ?
O32 Mo9 O35 79.08(15) . . ?
O32 Mo9 O35 78.09(14) . 2_456 ?
O32 Mo9 O34 150.32(16) . . ?
O44 Mo13 O48 69.86(11) 2_757 . ?
O49 Mo13 O48 74.12(12) . . ?
O49 Mo13 O44 77.53(15) . 2_757 ?
O51 Mo13 O48 74.15(12) . . ?
O51 Mo13 O44 77.78(15) . 2_757 ?
O51 Mo13 O49 144.89(15) . . ?
O52 Mo13 O48 161.61(17) . . ?
O52 Mo13 O44 91.77(17) . 2_757 ?
O52 Mo13 O49 102.09(17) . . ?
O52 Mo13 O51 103.24(17) . . ?
O52 Mo13 O43 104.4(2) . . ?
O43 Mo13 O48 93.95(16) . . ?
O43 Mo13 O44 163.70(15) . 2_757 ?
O43 Mo13 O49 96.73(19) . . ?
O43 Mo13 O51 100.1(2) . . ?
O9 Mo5 Mo2 46.49(9) . . ?
O9 Mo5 O18 75.85(14) . . ?
O17 Mo5 Mo2 125.31(12) . . ?
O17 Mo5 O9 78.83(15) . . ?
O17 Mo5 O18 77.66(14) . . ?
O18 Mo5 Mo2 86.71(9) . . ?
O12 Mo5 Mo2 35.55(13) . . ?
O12 Mo5 O9 78.32(15) . . ?
O12 Mo5 O17 150.16(15) . . ?
O12 Mo5 O18 78.34(14) . . ?
O20 Mo5 Mo2 132.37(13) . . ?
O20 Mo5 O9 155.61(16) . . ?
O20 Mo5 O17 96.09(18) . . ?
O20 Mo5 O18 79.76(16) . . ?
O20 Mo5 O12 96.82(18) . . ?
O11 Mo5 Mo2 90.83(15) . . ?
O11 Mo5 O9 100.01(19) . . ?
O11 Mo5 O17 101.11(18) . . ?
O11 Mo5 O18 175.82(18) . . ?
O11 Mo5 O12 101.55(18) . . ?
O11 Mo5 O20 104.4(2) . . ?
Mo9 Mo12 Mo11 87.41(14) . . ?
O35 Mo12 Mo9 41.95(11) . . ?
O35 Mo12 Mo11 46.94(14) . . ?
O34 Mo12 Mo9 78.39(14) 2_456 . ?
O34 Mo12 Mo11 85.77(19) 2_456 . ?
O34 Mo12 O35 69.81(18) 2_456 . ?
O32 Mo12 Mo9 34.20(13) . . ?
O32 Mo12 Mo11 119.8(2) . . ?
O32 Mo12 O35 72.9(2) . . ?
O32 Mo12 O34 72.48(19) . 2_456 ?
O32 Mo12 O36 143.3(3) . . ?
O36 Mo12 Mo9 116.1(2) . . ?
O36 Mo12 Mo11 30.97(15) . . ?
O36 Mo12 O35 74.2(2) . . ?
O36 Mo12 O34 81.4(2) . 2_456 ?
O33 Mo12 Mo9 140.4(3) . . ?
O33 Mo12 Mo11 130.1(3) . . ?
O33 Mo12 O35 160.1(3) . . ?
O33 Mo12 O34 90.8(2) . 2_456 ?
O33 Mo12 O32 106.2(3) . . ?
O33 Mo12 O36 99.3(3) . . ?
O33 Mo12 O29 107.1(3) . . ?
O29 Mo12 Mo9 85.5(2) . . ?
O29 Mo12 Mo11 85.2(3) . . ?
O29 Mo12 O35 92.6(3) . . ?
O29 Mo12 O34 161.9(3) . 2_456 ?
O29 Mo12 O32 98.6(3) . . ?
O29 Mo12 O36 98.6(3) . . ?
O15 Mo7 O17 72.04(14) . . ?
O15 Mo7 O18 72.77(14) . . ?
O17 Mo7 O18 71.56(13) . . ?
O24 Mo7 O15 146.28(16) . . ?
O24 Mo7 O17 84.09(16) . . ?
O24 Mo7 O18 77.34(15) . . ?
O25 Mo7 O15 96.91(18) . . ?
O25 Mo7 O17 164.31(16) . . ?
O25 Mo7 O18 94.81(17) . . ?
O25 Mo7 O24 100.8(2) . . ?
O26 Mo7 O15 103.0(2) . . ?
O26 Mo7 O17 89.36(18) . . ?
O26 Mo7 O18 160.89(18) . . ?
O26 Mo7 O24 100.1(2) . . ?
O26 Mo7 O25 104.3(2) . . ?
O10 Mo6 Mo4 35.15(10) . . ?
O10 Mo6 O18 73.33(14) . . ?
O10 Mo6 O12 71.32(15) . . ?
O18 Mo6 Mo4 41.72(9) . . ?
O18 Mo6 O12 70.64(13) . . ?
O12 Mo6 Mo4 78.47(9) . . ?
O21 Mo6 Mo4 118.24(12) . . ?
O21 Mo6 O10 145.24(16) . . ?
O21 Mo6 O18 76.53(15) . . ?
O21 Mo6 O12 82.72(16) . . ?
O19 Mo6 Mo4 86.22(16) . . ?
O19 Mo6 O10 98.52(19) . . ?
O19 Mo6 O18 94.95(18) . . ?
O19 Mo6 O12 164.06(18) . . ?
O19 Mo6 O21 100.9(2) . . ?
O19 Mo6 O13 104.6(2) . . ?
O13 Mo6 Mo4 136.94(18) . . ?
O13 Mo6 O10 101.8(2) . . ?
O13 Mo6 O18 160.44(19) . . ?
O13 Mo6 O12 89.82(18) . . ?
O13 Mo6 O21 100.8(2) . . ?
O9 Mo2 Mo5 41.52(10) . . ?
O9 Mo2 O10 71.18(13) . . ?
O10 Mo2 Mo5 78.78(9) . . ?
O12 Mo2 Mo5 34.71(11) . . ?
O12 Mo2 O9 72.82(15) . . ?
O12 Mo2 O10 71.60(14) . . ?
O3 Mo2 Mo5 118.56(13) . . ?
O3 Mo2 O9 77.04(16) . . ?
O3 Mo2 O10 82.71(17) . . ?
O3 Mo2 O12 145.26(17) . . ?
O5 Mo2 Mo5 135.02(17) . . ?
O5 Mo2 O9 159.06(19) . . ?
O5 Mo2 O10 87.90(18) . . ?
O5 Mo2 O12 100.3(2) . . ?
O5 Mo2 O3 101.7(2) . . ?
O5 Mo2 O4 104.8(2) . . ?
O4 Mo2 Mo5 86.87(17) . . ?
O4 Mo2 O9 95.87(18) . . ?
O4 Mo2 O10 165.28(18) . . ?
O4 Mo2 O12 98.3(2) . . ?
O4 Mo2 O3 101.6(2) . . ?
O35 Mo10 O32 71.34(12) . 2_456 ?
O34 Mo10 O35 73.08(13) . . ?
O34 Mo10 O32 71.62(14) . 2_456 ?
O38 Mo10 O35 76.82(16) . . ?
O38 Mo10 O34 146.05(16) . . ?
O38 Mo10 O32 84.25(17) . 2_456 ?
O28 Mo10 O35 95.5(2) . . ?
O28 Mo10 O34 95.8(2) . . ?
O28 Mo10 O32 163.7(2) . 2_456 ?
O28 Mo10 O38 102.4(2) . . ?
O28 Mo10 O39 105.4(3) . . ?
O39 Mo10 O35 158.8(2) . . ?
O39 Mo10 O34 101.07(19) . . ?
O39 Mo10 O32 87.5(2) . 2_456 ?
O39 Mo10 O38 101.4(2) . . ?
O15 Mo3 O9 71.78(13) . . ?
O17 Mo3 O9 72.44(14) . . ?
O17 Mo3 O15 71.54(14) . . ?
O6 Mo3 O9 76.96(16) . . ?
O6 Mo3 O15 83.75(17) . . ?
O6 Mo3 O17 145.30(16) . . ?
O8 Mo3 O9 94.91(18) . . ?
O8 Mo3 O15 163.88(19) . . ?
O8 Mo3 O17 96.1(2) . . ?
O8 Mo3 O6 102.5(2) . . ?
O8 Mo3 O14 104.3(2) . . ?
O14 Mo3 O9 160.42(19) . . ?
O14 Mo3 O15 88.65(18) . . ?
O14 Mo3 O17 101.1(2) . . ?
O14 Mo3 O6 102.3(2) . . ?
O20 Mo8 O18 70.23(14) . . ?
O24 Mo8 O18 75.27(15) . . ?
O24 Mo8 O20 76.75(16) . . ?
O21 Mo8 O18 75.61(15) . . ?
O21 Mo8 O20 78.32(16) . . ?
O21 Mo8 O24 146.61(18) . . ?
O23 Mo8 O18 92.05(18) . . ?
O23 Mo8 O20 162.18(19) . . ?
O23 Mo8 O24 97.5(2) . . ?
O23 Mo8 O21 99.5(2) . . ?
O23 Mo8 O22 104.6(2) . . ?
O22 Mo8 O18 163.4(2) . . ?
O22 Mo8 O20 93.1(2) . . ?
O22 Mo8 O24 101.1(2) . . ?
O22 Mo8 O21 102.1(2) . . ?
O7 Mo1 O9 69.91(13) . . ?
O6 Mo1 O9 74.24(16) . . ?
O6 Mo1 O7 77.51(17) . . ?
O3 Mo1 O9 73.44(16) . . ?
O3 Mo1 O7 78.20(17) . . ?
O3 Mo1 O6 144.61(19) . . ?
O2 Mo1 O9 94.2(2) . . ?
O2 Mo1 O7 164.0(2) . . ?
O2 Mo1 O6 97.5(2) . . ?
O2 Mo1 O3 98.8(2) . . ?
O2 Mo1 O1 106.1(3) . . ?
O1 Mo1 O9 159.8(2) . . ?
O1 Mo1 O7 89.9(2) . . ?
O1 Mo1 O6 103.0(2) . . ?
O1 Mo1 O3 102.3(2) . . ?
O35 Mo11 Mo12 48.15(13) . . ?
O35 Mo11 O31 69.64(14) . 2_456 ?
O31 Mo11 Mo12 83.28(14) 2_456 . ?
O36 Mo11 Mo12 33.80(16) . . ?
O36 Mo11 O35 77.92(17) . . ?
O36 Mo11 O31 77.66(17) . 2_456 ?
O36 Mo11 O38 145.78(19) . . ?
O38 Mo11 Mo12 122.43(17) . . ?
O38 Mo11 O35 74.31(16) . . ?
O38 Mo11 O31 74.22(19) . 2_456 ?
O30 Mo11 Mo12 90.8(3) . . ?
O30 Mo11 O35 97.5(2) . . ?
O30 Mo11 O31 166.6(2) . 2_456 ?
O30 Mo11 O36 103.9(3) . . ?
O30 Mo11 O38 99.2(2) . . ?
O30 Mo11 O37 103.3(3) . . ?
O37 Mo11 Mo12 136.0(2) . . ?
O37 Mo11 O35 158.4(3) . . ?
O37 Mo11 O31 89.2(2) . 2_456 ?
O37 Mo11 O36 102.3(2) . . ?
O37 Mo11 O38 96.5(3) . . ?
N5 Cu1 N4 87.38(16) . 1_454 ?
N5 Cu1 O1W 92.14(16) . . ?
N5 Cu1 N7 176.77(18) . . ?
N4 Cu1 O1W 91.27(16) 1_454 . ?
N4 Cu1 N7 90.48(16) 1_454 . ?
N1 Cu1 N5 90.72(15) . . ?
N1 Cu1 N4 178.09(16) . 1_454 ?
N1 Cu1 O1W 89.00(17) . . ?
N1 Cu1 N7 91.41(16) . . ?
N7 Cu1 O1W 90.32(17) . . ?
Mo15 O47 Mo14 110.38(15) . 2_757 ?
Mo15 O47 Mo16 109.60(16) . . ?
Mo16 O47 Mo14 104.39(14) . 2_757 ?
Mo15 O48 Mo15 103.80(13) . 2_757 ?
Mo15 O48 Mo14 92.16(11) . . ?
Mo15 O48 Mo16 91.66(12) . . ?
Mo15 O48 Mo13 91.61(10) 2_757 . ?
Mo15 O48 Mo13 164.59(17) . . ?
Mo14 O48 Mo15 97.39(12) . 2_757 ?
Mo14 O48 Mo16 163.56(17) . . ?
Mo14 O48 Mo13 86.08(11) . . ?
Mo16 O48 Mo15 97.21(13) . 2_757 ?
Mo16 O48 Mo13 86.00(10) . . ?
Mo15 O45 Mo14 109.53(15) . . ?
Mo15 O45 Mo16 110.12(15) . 2_757 ?
Mo14 O45 Mo16 103.93(13) . 2_757 ?
Mo15 O44 Mo13 118.15(16) . 2_757 ?
Mo9 O35 Mo9 104.37(13) . 2_456 ?
Mo9 O35 Mo12 97.63(15) 2_456 . ?
Mo9 O35 Mo12 89.60(18) . . ?
Mo9 O35 Mo10 92.31(12) . . ?
Mo9 O35 Mo11 160.52(19) . . ?
Mo9 O35 Mo11 94.90(16) 2_456 . ?
Mo9 O35 Mo1A 96.8(5) . . ?
Mo10 O35 Mo9 97.69(13) . 2_456 ?
Mo10 O35 Mo12 163.58(18) . . ?
Mo10 O35 Mo11 87.91(14) . . ?
Mo11 O35 Mo12 84.91(18) . . ?
Mo1A O35 Mo10 160.5(3) . . ?
Mo9 O34 Mo12 112.6(2) . 2_456 ?
Mo9 O34 Mo10 109.51(15) . . ?
Mo9 O34 Mo1A 106.6(4) . 2_456 ?
Mo10 O34 Mo12 101.5(2) . 2_456 ?
Mo10 O34 Mo1A 109.5(5) . 2_456 ?
Mo14 O49 Mo13 116.61(17) . . ?
Mo16 O51 Mo13 117.63(17) . . ?
Mo4 O9 Mo1 91.41(12) . . ?
Mo5 O9 Mo4 104.19(16) . . ?
Mo5 O9 Mo2 91.99(14) . . ?
Mo5 O9 Mo3 92.16(14) . . ?
Mo5 O9 Mo1 164.39(18) . . ?
Mo2 O9 Mo4 98.25(13) . . ?
Mo2 O9 Mo3 163.11(19) . . ?
Mo2 O9 Mo1 86.17(13) . . ?
Mo3 O9 Mo4 96.58(13) . . ?
Mo3 O9 Mo1 85.44(13) . . ?
Mo9 O31 Mo11 113.9(2) . 2_456 ?
Mo9 O31 Mo2A 123.7(4) . 2_456 ?
Mo4 O15 Mo7 110.21(19) . . ?
Mo4 O15 Mo3 110.74(16) . . ?
Mo7 O15 Mo3 103.08(15) . . ?
Mo9 O32 Mo12 111.6(2) . . ?
Mo9 O32 Mo10 110.12(16) . 2_456 ?
Mo9 O32 Mo1A 105.6(4) . . ?
Mo12 O32 Mo10 103.5(2) . 2_456 ?
C33 N5 Cu1 119.5(4) . . ?
C29 N5 Cu1 122.1(3) . . ?
C29 N5 C33 118.0(4) . . ?
Mo4 O10 Mo6 109.08(18) . . ?
Mo4 O10 Mo2 110.42(16) . . ?
Mo6 O10 Mo2 104.02(15) . . ?
Mo5 O17 Mo7 111.19(17) . . ?
Mo5 O17 Mo3 110.15(19) . . ?
Mo3 O17 Mo7 103.17(15) . . ?
Mo4 O18 Mo5 104.40(16) . . ?
Mo4 O18 Mo7 92.43(13) . . ?
Mo4 O18 Mo6 90.86(13) . . ?
Mo4 O18 Mo8 162.85(18) . . ?
Mo5 O18 Mo8 92.74(12) . . ?
Mo7 O18 Mo5 96.72(13) . . ?
Mo7 O18 Mo6 163.71(18) . . ?
Mo7 O18 Mo8 86.14(12) . . ?
Mo6 O18 Mo5 97.90(13) . . ?
Mo6 O18 Mo8 86.03(12) . . ?
C24 N4 Cu1 120.7(3) . 1_656 ?
C28 N4 Cu1 120.5(3) . 1_656 ?
C28 N4 C24 118.8(4) . . ?
Cu1 O1W H1WA 109.8 . . ?
Cu1 O1W H1WB 109.0 . . ?
H1WA O1W H1WB 130.4 . . ?
C5 N1 Cu1 122.9(3) . . ?
C1 N1 Cu1 120.0(3) . . ?
C1 N1 C5 116.8(4) . . ?
Mo11 O36 Mo12 115.2(3) . . ?
Mo1A O36 Mo2A 120.5(5) . . ?
Mo5 O12 Mo6 110.61(17) . . ?
Mo5 O12 Mo2 109.74(19) . . ?
Mo2 O12 Mo6 103.57(15) . . ?
Mo5 O20 Mo8 117.27(18) . . ?
C47 N7 Cu1 120.7(3) . . ?
C43 N7 Cu1 121.4(3) . . ?
C43 N7 C47 117.8(4) . . ?
Mo7 O24 Mo8 115.63(19) . . ?
Mo4 O7 Mo1 117.94(19) . . ?
Mo6 O21 Mo8 115.9(2) . . ?
Mo3 O6 Mo1 118.1(2) . . ?
C19 N3 C18 119.8(5) . . ?
C19 N3 C23 119.4(4) . . ?
C23 N3 C18 120.6(5) . . ?
C48 N8 C53 116.8(4) . . ?
C52 N8 C48 120.1(4) . . ?
C52 N8 C53 123.1(4) . . ?
Mo10 O38 Mo11 114.2(3) . . ?
Mo2A O38 Mo10 128.1(5) . . ?
Mo2 O3 Mo1 118.0(2) . . ?
C26 C27 H27 119.6 . . ?
C26 C27 C28 120.8(5) . . ?
C28 C27 H27 119.6 . . ?
C38 C37 H37 120.3 . . ?
C38 C37 C36 119.5(5) . . ?
C36 C37 H37 120.3 . . ?
C38 N6 C39 121.0(5) . . ?
C38 N6 C34 120.5(5) . . ?
C34 N6 C39 118.3(5) . . ?
N5 C33 H33 118.9 . . ?
N5 C33 C32 122.2(5) . . ?
C32 C33 H33 118.9 . . ?
C2 C3 C8 122.1(5) . . ?
C2 C3 C4 117.7(5) . . ?
C4 C3 C8 120.2(5) . . ?
C27 C26 C21 121.1(5) . . ?
C25 C26 C27 117.7(4) . . ?
C25 C26 C21 121.2(5) . . ?
C33 C32 H32 120.1 . . ?
C33 C32 C31 119.8(5) . . ?
C31 C32 H32 120.1 . . ?
C37 C38 H38 119.2 . . ?
N6 C38 C37 121.6(5) . . ?
N6 C38 H38 119.2 . . ?
N4 C24 H24 118.5 . . ?
N4 C24 C25 122.9(5) . . ?
C25 C24 H24 118.5 . . ?
N5 C29 H29 118.6 . . ?
N5 C29 C30 122.9(5) . . ?
C30 C29 H29 118.6 . . ?
N7 C47 H47 118.7 . . ?
N7 C47 C46 122.5(5) . . ?
C46 C47 H47 118.7 . . ?
C32 C31 C30 118.1(5) . . ?
C32 C31 C36 121.1(4) . . ?
C30 C31 C36 120.7(5) . . ?
C46 C45 C50 120.5(4) . . ?
C46 C45 C44 117.9(5) . . ?
C44 C45 C50 121.5(5) . . ?
C48 C49 H49 120.3 . . ?
C48 C49 C50 119.4(5) . . ?
C50 C49 H49 120.3 . . ?
C29 C30 C31 118.8(5) . . ?
C29 C30 H30 120.6 . . ?
C31 C30 H30 120.6 . . ?
N8 C48 C49 121.5(5) . . ?
N8 C48 H48 119.2 . . ?
C49 C48 H48 119.2 . . ?
N8 C52 H52 119.5 . . ?
N8 C52 C51 121.0(5) . . ?
C51 C52 H52 119.5 . . ?
N3 C19 H19 118.9 . . ?
N3 C19 C20 122.1(6) . . ?
C20 C19 H19 118.9 . . ?
C49 C50 C45 120.6(5) . . ?
C51 C50 C45 121.8(5) . . ?
C51 C50 C49 117.6(5) . . ?
C22 C21 C26 121.3(5) . . ?
C20 C21 C26 122.4(5) . . ?
C20 C21 C22 116.3(5) . . ?
C21 C22 H22 119.6 . . ?
C23 C22 C21 120.8(5) . . ?
C23 C22 H22 119.6 . . ?
C52 C51 C50 120.1(5) . . ?
C52 C51 H51 119.9 . . ?
C50 C51 H51 119.9 . . ?
C47 C46 H46 120.1 . . ?
C45 C46 C47 119.8(5) . . ?
C45 C46 H46 120.1 . . ?
N4 C28 C27 120.6(5) . . ?
C37 C36 C31 121.7(5) . . ?
C35 C36 C37 118.1(5) . . ?
C35 C36 C31 120.3(5) . . ?
C45 C44 H44 120.3 . . ?
C43 C44 C45 119.4(5) . . ?
C43 C44 H44 120.3 . . ?
C17 C12 C11 121.9(6) . . ?
C13 C12 C17 118.1(6) . . ?
C13 C12 C11 120.0(6) . . ?
N1 C5 H5 118.7 . . ?
N1 C5 C4 122.5(5) . . ?
C4 C5 H5 118.7 . . ?
N3 C18 H18A 108.8 . . ?
N3 C18 H18B 108.8 . . ?
N3 C18 C15 113.9(5) . . ?
H18A C18 H18B 107.7 . . ?
C15 C18 H18A 108.8 . . ?
C15 C18 H18B 108.8 . . ?
C14 C15 C18 120.7(6) . . ?
C14 C15 C16 118.7(6) . . ?
C16 C15 C18 120.6(6) . . ?
C6 N2 C11 120.3(6) . . ?
C10 N2 C6 121.5(6) . . ?
C10 N2 C11 118.0(6) . . ?
C7 C8 C3 120.7(5) . . ?
C9 C8 C3 122.6(6) . . ?
C9 C8 C7 116.7(6) . . ?
C56 C54 C53 119.2(5) . . ?
C55 C54 C56 118.6(5) . . ?
C55 C54 C53 122.0(5) . . ?
N1 C1 H1 118.3 . . ?
N1 C1 C2 123.3(5) . . ?
C2 C1 H1 118.3 . . ?
N7 C43 C44 122.4(5) . . ?
N7 C43 H43 118.8 . . ?
C44 C43 H43 118.8 . . ?
C3 C2 C1 120.4(5) . . ?
C3 C2 H2 119.8 . . ?
C1 C2 H2 119.8 . . ?
C26 C25 C24 119.1(5) . . ?
C26 C25 H25 120.5 . . ?
C24 C25 H25 120.5 . . ?
C40 C41 H41 120.0 . . ?
C40 C41 C42 120.1(5) . . ?
C42 C41 H41 120.0 . . ?
C12 C17 H17 119.4 . . ?
C16 C17 C12 121.2(6) . . ?
C16 C17 H17 119.4 . . ?
C3 C4 C5 119.2(5) . . ?
C3 C4 H4 120.4 . . ?
C5 C4 H4 120.4 . . ?
C54 C56 H56 120.0 . . ?
C55 C56 C54 120.1(6) 2_466 . ?
C55 C56 H56 120.0 2_466 . ?
N3 C23 C22 120.8(5) . . ?
N3 C23 H23 119.6 . . ?
C22 C23 H23 119.6 . . ?
N6 C39 H39A 109.2 . . ?
N6 C39 H39B 109.2 . . ?
N6 C39 C40 112.1(5) . . ?
H39A C39 H39B 107.9 . . ?
C40 C39 H39A 109.2 . . ?
C40 C39 H39B 109.2 . . ?
C41 C40 C39 121.4(6) . . ?
C41 C40 C42 119.2(6) . 2_655 ?
C42 C40 C39 119.4(6) 2_655 . ?
C36 C35 H35 120.0 . . ?
C34 C35 C36 120.0(6) . . ?
C34 C35 H35 120.0 . . ?
C41 C42 H42 119.6 . . ?
C40 C42 C41 120.7(6) 2_655 . ?
C40 C42 H42 119.6 2_655 . ?
N8 C53 H53A 108.4 . . ?
N8 C53 H53B 108.4 . . ?
C54 C53 N8 115.5(4) . . ?
C54 C53 H53A 108.4 . . ?
C54 C53 H53B 108.4 . . ?
H53A C53 H53B 107.5 . . ?
C19 C20 C21 120.5(6) . . ?
C19 C20 H20 119.7 . . ?
C21 C20 H20 119.7 . . ?
N2 C6 H6 120.1 . . ?
N2 C6 C7 119.7(7) . . ?
C7 C6 H6 120.1 . . ?
C54 C55 H55 119.3 . . ?
C56 C55 C54 121.3(6) 2_466 . ?
C56 C55 H55 119.3 2_466 . ?
C15 C14 H14 119.4 . . ?
C13 C14 C15 121.2(6) . . ?
C13 C14 H14 119.4 . . ?
C12 C13 H13 119.5 . . ?
C14 C13 C12 120.9(7) . . ?
C14 C13 H13 119.5 . . ?
N6 C34 C35 120.3(6) . . ?
N6 C34 H34 119.8 . . ?
C35 C34 H34 119.8 . . ?
C8 C7 C6 121.3(6) . . ?
C8 C7 H7 119.4 . . ?
C6 C7 H7 119.4 . . ?
C15 C16 H16 120.1 . . ?
C17 C16 C15 119.9(6) . . ?
C17 C16 H16 120.1 . . ?
C12 C11 H11A 109.4 . . ?
C12 C11 H11B 109.4 . . ?
N2 C11 C12 110.9(5) . . ?
N2 C11 H11A 109.4 . . ?
N2 C11 H11B 109.4 . . ?
H11A C11 H11B 108.0 . . ?
C8 C9 H9 119.8 . . ?
C8 C9 C10 120.4(7) . . ?
C10 C9 H9 119.8 . . ?
N2 C10 C9 120.4(7) . . ?
N2 C10 H10 119.8 . . ?
C9 C10 H10 119.8 . . ?
O35 Mo1A O34 73.4(3) . 2_456 ?
O32 Mo1A O35 72.6(3) . . ?
O32 Mo1A O34 69.3(3) . 2_456 ?
O36 Mo1A O35 85.1(8) . . ?
O36 Mo1A O34 89.4(6) . 2_456 ?
O36 Mo1A O32 152.5(7) . . ?
O36 Mo1A O33 105.1(6) . . ?
O36 Mo1A O29 110.0(8) . . ?
O33 Mo1A O35 158.2(6) . . ?
O33 Mo1A O34 87.3(4) . 2_456 ?
O33 Mo1A O32 91.5(8) . . ?
O29 Mo1A O35 97.2(4) . . ?
O29 Mo1A O34 158.0(9) . 2_456 ?
O29 Mo1A O32 89.0(7) . . ?
O29 Mo1A O33 97.3(8) . . ?
O36 Mo2A O31 76.3(2) . 2_456 ?
O38 Mo2A O31 83.9(3) . 2_456 ?
O38 Mo2A O36 136.5(5) . . ?
O38 Mo2A O30 94.5(4) . . ?
O30 Mo2A O31 146.4(6) . 2_456 ?
O30 Mo2A O36 82.3(5) . . ?
O37 Mo2A O31 107.9(6) . 2_456 ?
O37 Mo2A O36 101.0(4) . . ?
O37 Mo2A O38 122.0(8) . . ?
O37 Mo2A O30 101.4(4) . . ?

loop_
_geom_bond_atom_site_label_1
_geom_bond_atom_site_label_2
_geom_bond_distance
_geom_bond_site_symmetry_2
_geom_bond_publ_flag
Mo15 Mo14 3.2188(6) . ?
Mo15 Mo16 3.2180(6) . ?
Mo15 O47 1.948(3) . ?
Mo15 O48 2.147(3) . ?
Mo15 O48 2.380(4) 2_757 ?
Mo15 O45 1.951(3) . ?
Mo15 O44 1.746(3) . ?
Mo15 O40 1.685(4) . ?
Mo14 O47 2.342(4) 2_757 ?
Mo14 O48 2.319(3) . ?
Mo14 O45 1.990(3) . ?
Mo14 O49 1.899(3) . ?
Mo14 O46 1.707(4) . ?
Mo14 O42 1.705(4) . ?
Mo4 Mo6 3.2004(7) . ?
Mo4 O9 2.381(4) . ?
Mo4 O15 1.966(4) . ?
Mo4 O10 1.949(4) . ?
Mo4 O18 2.130(4) . ?
Mo4 O16 1.676(4) . ?
Mo4 O7 1.749(4) . ?
Mo16 O47 1.990(3) . ?
Mo16 O48 2.336(3) . ?
Mo16 O45 2.355(4) 2_757 ?
Mo16 O51 1.902(3) . ?
Mo16 O50 1.705(4) . ?
Mo16 O41 1.685(4) . ?
Mo9 Mo12 3.213(4) . ?
Mo9 O35 2.339(4) 2_456 ?
Mo9 O35 2.148(4) . ?
Mo9 O34 1.948(4) . ?
Mo9 O31 1.741(4) . ?
Mo9 O27 1.704(4) . ?
Mo9 O32 1.942(4) . ?
Mo13 O48 2.445(3) . ?
Mo13 O44 2.275(4) 2_757 ?
Mo13 O49 1.924(4) . ?
Mo13 O51 1.910(4) . ?
Mo13 O52 1.704(3) . ?
Mo13 O43 1.704(4) . ?
Mo5 Mo2 3.2047(7) . ?
Mo5 O9 2.126(4) . ?
Mo5 O17 1.953(4) . ?
Mo5 O18 2.371(4) . ?
Mo5 O12 1.939(4) . ?
Mo5 O20 1.752(4) . ?
Mo5 O11 1.692(4) . ?
Mo12 Mo11 3.215(7) . ?
Mo12 O35 2.404(6) . ?
Mo12 O34 2.337(5) 2_456 ?
Mo12 O32 1.943(6) . ?
Mo12 O36 1.977(7) . ?
Mo12 O33 1.641(7) . ?
Mo12 O29 1.691(5) . ?
Mo7 O15 1.984(4) . ?
Mo7 O17 2.318(4) . ?
Mo7 O18 2.352(3) . ?
Mo7 O24 1.884(4) . ?
Mo7 O25 1.703(4) . ?
Mo7 O26 1.700(4) . ?
Mo6 O10 1.980(4) . ?
Mo6 O18 2.357(3) . ?
Mo6 O12 2.386(4) . ?
Mo6 O21 1.910(4) . ?
Mo6 O19 1.686(4) . ?
Mo6 O13 1.703(4) . ?
Mo2 O9 2.326(4) . ?
Mo2 O10 2.374(4) . ?
Mo2 O12 1.980(4) . ?
Mo2 O3 1.896(5) . ?
Mo2 O5 1.696(4) . ?
Mo2 O4 1.699(4) . ?
Mo10 O35 2.323(3) . ?
Mo10 O34 2.003(4) . ?
Mo10 O32 2.332(4) 2_456 ?
Mo10 O38 1.888(4) . ?
Mo10 O28 1.697(5) . ?
Mo10 O39 1.703(5) . ?
Mo3 O9 2.363(4) . ?
Mo3 O15 2.331(4) . ?
Mo3 O17 1.996(4) . ?
Mo3 O6 1.896(4) . ?
Mo3 O8 1.691(4) . ?
Mo3 O14 1.694(4) . ?
Mo8 O18 2.392(4) . ?
Mo8 O20 2.273(4) . ?
Mo8 O24 1.944(4) . ?
Mo8 O21 1.912(4) . ?
Mo8 O23 1.696(4) . ?
Mo8 O22 1.699(5) . ?
Mo1 O9 2.457(4) . ?
Mo1 O7 2.280(4) . ?
Mo1 O6 1.919(4) . ?
Mo1 O3 1.916(4) . ?
Mo1 O2 1.688(5) . ?
Mo1 O1 1.693(5) . ?
Mo11 O35 2.359(4) . ?
Mo11 O31 2.368(5) 2_456 ?
Mo11 O36 1.829(5) . ?
Mo11 O38 1.981(5) . ?
Mo11 O30 1.625(6) . ?
Mo11 O37 1.772(6) . ?
Cu1 N5 2.028(4) . ?
Cu1 N4 2.036(4) 1_454 ?
Cu1 O1W 2.388(4) . ?
Cu1 N1 2.010(4) . ?
Cu1 N7 2.038(4) . ?
O35 Mo1A 2.234(12) . ?
O34 Mo1A 2.307(8) 2_456 ?
O31 Mo2A 2.160(7) 2_456 ?
O32 Mo1A 2.171(17) . ?
N5 C33 1.345(6) . ?
N5 C29 1.325(7) . ?
N4 C24 1.335(7) . ?
N4 C28 1.323(7) . ?
O1W H1WA 0.8522 . ?
O1W H1WB 0.7855 . ?
N1 C5 1.343(6) . ?
N1 C1 1.331(6) . ?
O36 Mo1A 1.66(2) . ?
O36 Mo2A 2.152(11) . ?
N7 C47 1.341(6) . ?
N7 C43 1.336(6) . ?
N3 C19 1.312(7) . ?
N3 C18 1.495(6) . ?
N3 C23 1.339(7) . ?
N8 C48 1.341(6) . ?
N8 C52 1.335(6) . ?
N8 C53 1.499(6) . ?
O38 Mo2A 1.766(7) . ?
O33 Mo1A 1.824(14) . ?
C27 H27 0.9300 . ?
C27 C26 1.372(7) . ?
C27 C28 1.392(7) . ?
O29 Mo1A 1.744(10) . ?
C37 H37 0.9300 . ?
C37 C38 1.353(7) . ?
C37 C36 1.390(7) . ?
N6 C38 1.326(7) . ?
N6 C39 1.501(7) . ?
N6 C34 1.337(7) . ?
O30 Mo2A 1.982(12) . ?
C33 H33 0.9300 . ?
C33 C32 1.367(7) . ?
C3 C8 1.486(7) . ?
C3 C2 1.357(7) . ?
C3 C4 1.380(8) . ?
C26 C21 1.477(6) . ?
C26 C25 1.367(7) . ?
C32 H32 0.9300 . ?
C32 C31 1.373(7) . ?
C38 H38 0.9300 . ?
C24 H24 0.9300 . ?
C24 C25 1.378(6) . ?
C29 H29 0.9300 . ?
C29 C30 1.378(7) . ?
C47 H47 0.9300 . ?
C47 C46 1.378(7) . ?
C31 C30 1.385(6) . ?
C31 C36 1.493(7) . ?
C45 C50 1.483(7) . ?
C45 C46 1.368(7) . ?
C45 C44 1.387(7) . ?
C49 H49 0.9300 . ?
C49 C48 1.354(7) . ?
C49 C50 1.400(7) . ?
C30 H30 0.9300 . ?
C48 H48 0.9300 . ?
C52 H52 0.9300 . ?
C52 C51 1.358(7) . ?
C19 H19 0.9300 . ?
C19 C20 1.366(7) . ?
C50 C51 1.387(7) . ?
C21 C22 1.382(7) . ?
C21 C20 1.379(7) . ?
C22 H22 0.9300 . ?
C22 C23 1.371(7) . ?
C51 H51 0.9300 . ?
C46 H46 0.9300 . ?
C36 C35 1.374(8) . ?
C44 H44 0.9300 . ?
C44 C43 1.381(7) . ?
C12 C17 1.382(9) . ?
C12 C13 1.376(9) . ?
C12 C11 1.503(9) . ?
C5 H5 0.9300 . ?
C5 C4 1.397(7) . ?
C18 H18A 0.9700 . ?
C18 H18B 0.9700 . ?
C18 C15 1.497(8) . ?
C15 C14 1.375(8) . ?
C15 C16 1.379(8) . ?
N2 C6 1.323(8) . ?
N2 C11 1.495(7) . ?
N2 C10 1.298(9) . ?
C8 C7 1.373(9) . ?
C8 C9 1.360(9) . ?
C54 C56 1.390(8) . ?
C54 C53 1.495(7) . ?
C54 C55 1.388(8) . ?
C1 H1 0.9300 . ?
C1 C2 1.374(7) . ?
C43 H43 0.9300 . ?
C2 H2 0.9300 . ?
C25 H25 0.9300 . ?
C41 H41 0.9300 . ?
C41 C40 1.376(8) . ?
C41 C42 1.389(8) . ?
C17 H17 0.9300 . ?
C17 C16 1.374(9) . ?
O37 Mo2A 1.434(10) . ?
C4 H4 0.9300 . ?
C56 H56 0.9300 . ?
C56 C55 1.371(8) 2_466 ?
C23 H23 0.9300 . ?
C39 H39A 0.9700 . ?
C39 H39B 0.9700 . ?
C39 C40 1.502(8) . ?
C40 C42 1.377(8) 2_655 ?
C35 H35 0.9300 . ?
C35 C34 1.369(8) . ?
C42 H42 0.9300 . ?
C53 H53A 0.9700 . ?
C53 H53B 0.9700 . ?
C20 H20 0.9300 . ?
C6 H6 0.9300 . ?
C6 C7 1.377(8) . ?
C55 H55 0.9300 . ?
C14 H14 0.9300 . ?
C14 C13 1.358(9) . ?
C13 H13 0.9300 . ?
C34 H34 0.9300 . ?
C7 H7 0.9300 . ?
C16 H16 0.9300 . ?
C11 H11A 0.9700 . ?
C11 H11B 0.9700 . ?
C9 H9 0.9300 . ?
C9 C10 1.400(10) . ?
C10 H10 0.9300 . ?

loop_
_geom_torsion_atom_site_label_1
_geom_torsion_atom_site_label_2
_geom_torsion_atom_site_label_3
_geom_torsion_atom_site_label_4
_geom_torsion
_geom_torsion_site_symmetry_1
_geom_torsion_site_symmetry_2
_geom_torsion_site_symmetry_3
_geom_torsion_site_symmetry_4
_geom_torsion_publ_flag
Mo15 Mo14 O49 Mo13 -21.3(3) . . . . ?
Mo14 Mo15 O44 Mo13 75.8(2) . . . 2_757 ?
Mo16 Mo15 O44 Mo13 -75.6(2) . . . 2_757 ?
Mo5 Mo2 O3 Mo1 20.8(3) . . . . ?
Mo12 Mo9 O31 Mo11 80.5(3) . . . 2_456 ?
Mo6 Mo4 O7 Mo1 -76.9(2) . . . . ?
Mo2 Mo5 O20 Mo8 -75.2(2) . . . . ?
Mo10 O38 Mo2A O31 -83.2(5) . . . 2_456 ?
Mo10 O38 Mo2A O36 -20.4(10) . . . . ?
Mo10 O38 Mo2A O30 63.0(4) . . . . ?
Mo10 O38 Mo2A O37 169.4(5) . . . . ?
Cu1 N5 C33 C32 169.6(4) . . . . ?
Cu1 N5 C29 C30 -168.8(4) . . . . ?
Cu1 N4 C24 C25 -176.5(4) 1_656 . . . ?
Cu1 N4 C28 C27 177.2(4) 1_656 . . . ?
Cu1 N1 C5 C4 171.4(5) . . . . ?
Cu1 N1 C1 C2 -172.6(5) . . . . ?
Cu1 N7 C47 C46 -178.9(4) . . . . ?
Cu1 N7 C43 C44 177.6(4) . . . . ?
O47 Mo15 O44 Mo13 -76.09(19) . . . 2_757 ?
O47 Mo14 O49 Mo13 -94.3(2) 2_757 . . . ?
O48 Mo15 O44 Mo13 0.03(16) 2_757 . . 2_757 ?
O48 Mo15 O44 Mo13 0.9(5) . . . 2_757 ?
O48 Mo14 O49 Mo13 -21.55(19) . . . . ?
O45 Mo15 O44 Mo13 76.71(19) . . . 2_757 ?
O45 Mo14 O49 Mo13 -52.8(4) . . . . ?
O35 Mo9 O31 Mo11 3.0(5) . . . 2_456 ?
O35 Mo9 O31 Mo11 3.14(18) 2_456 . . 2_456 ?
O35 Mo9 O31 Mo2A -5.5(7) . . . 2_456 ?
O35 Mo9 O31 Mo2A -5.4(4) 2_456 . . 2_456 ?
O35 Mo10 O38 Mo11 22.8(2) . . . . ?
O35 Mo10 O38 Mo2A 16.7(4) . . . . ?
O35 Mo11 O36 Mo12 24.9(2) . . . . ?
O34 Mo9 O31 Mo11 -73.5(2) . . . 2_456 ?
O34 Mo9 O31 Mo2A -82.0(4) . . . 2_456 ?
O34 Mo10 O38 Mo11 50.8(4) . . . . ?
O34 Mo10 O38 Mo2A 44.6(6) . . . . ?
O9 Mo4 O7 Mo1 -0.38(18) . . . . ?
O9 Mo5 O20 Mo8 0.6(5) . . . . ?
O9 Mo2 O3 Mo1 21.5(2) . . . . ?
O9 Mo3 O6 Mo1 -21.3(2) . . . . ?
O31 Mo11 O36 Mo12 96.4(2) 2_456 . . . ?
O15 Mo4 O7 Mo1 76.2(2) . . . . ?
O15 Mo7 O24 Mo8 -49.2(4) . . . . ?
O15 Mo3 O6 Mo1 -94.0(2) . . . . ?
O27 Mo9 O31 Mo11 -177.3(2) . . . 2_456 ?
O27 Mo9 O31 Mo2A 174.2(4) . . . 2_456 ?
O32 Mo9 O31 Mo11 80.0(2) . . . 2_456 ?
O32 Mo9 O31 Mo2A 71.5(4) . . . 2_456 ?
O32 Mo10 O38 Mo11 95.0(2) 2_456 . . . ?
O32 Mo10 O38 Mo2A 88.8(4) 2_456 . . . ?
N5 C33 C32 C31 -0.6(8) . . . . ?
N5 C29 C30 C31 -0.6(8) . . . . ?
O10 Mo4 O7 Mo1 -76.8(2) . . . . ?
O10 Mo2 O3 Mo1 93.8(2) . . . . ?
O17 Mo5 O20 Mo8 77.0(2) . . . . ?
O17 Mo7 O24 Mo8 -93.7(2) . . . . ?
O17 Mo3 O6 Mo1 -49.9(4) . . . . ?
O18 Mo4 O7 Mo1 0.2(5) . . . . ?
O18 Mo5 O20 Mo8 0.72(17) . . . . ?
O18 Mo7 O24 Mo8 -21.3(2) . . . . ?
N4 C24 C25 C26 -1.9(8) . . . . ?
O16 Mo4 O7 Mo1 179.0(2) . . . . ?
N1 C5 C4 C3 0.3(10) . . . . ?
N1 C1 C2 C3 1.8(10) . . . . ?
O46 Mo14 O49 Mo13 179.1(2) . . . . ?
O12 Mo5 O20 Mo8 -76.1(2) . . . . ?
O12 Mo2 O3 Mo1 51.8(4) . . . . ?
O40 Mo15 O44 Mo13 -179.78(19) . . . 2_757 ?
O42 Mo14 O49 Mo13 71.7(2) . . . . ?
N7 C47 C46 C45 0.0(9) . . . . ?
O11 Mo5 O20 Mo8 -179.9(2) . . . . ?
O25 Mo7 O24 Mo8 71.2(3) . . . . ?
N3 C19 C20 C21 0.0(10) . . . . ?
N3 C18 C15 C14 -105.7(6) . . . . ?
N3 C18 C15 C16 74.2(7) . . . . ?
N8 C52 C51 C50 0.2(9) . . . . ?
O38 Mo11 O36 Mo12 61.2(6) . . . . ?
O8 Mo3 O6 Mo1 70.9(3) . . . . ?
O5 Mo2 O3 Mo1 -179.9(2) . . . . ?
O4 Mo2 O3 Mo1 -72.0(3) . . . . ?
C27 C26 C21 C22 -17.4(7) . . . . ?
C27 C26 C21 C20 161.9(5) . . . . ?
C27 C26 C25 C24 0.2(7) . . . . ?
O26 Mo7 O24 Mo8 178.0(2) . . . . ?
O28 Mo10 O38 Mo11 -70.0(3) . . . . ?
O28 Mo10 O38 Mo2A -76.1(5) . . . . ?
C37 C36 C35 C34 -0.5(9) . . . . ?
N6 C39 C40 C41 62.4(8) . . . . ?
N6 C39 C40 C42 -115.7(7) . . . 2_655 ?
O30 Mo11 O36 Mo12 -69.9(3) . . . . ?
O39 Mo10 O38 Mo11 -178.7(3) . . . . ?
O39 Mo10 O38 Mo2A 175.1(4) . . . . ?
C33 N5 C29 C30 3.3(8) . . . . ?
C33 C32 C31 C30 3.2(7) . . . . ?
C33 C32 C31 C36 -176.1(5) . . . . ?
C3 C8 C7 C6 -179.6(7) . . . . ?
C3 C8 C9 C10 178.0(7) . . . . ?
C26 C27 C28 N4 0.4(8) . . . . ?
C26 C21 C22 C23 -179.7(5) . . . . ?
C26 C21 C20 C19 -179.7(5) . . . . ?
C32 C31 C30 C29 -2.6(8) . . . . ?
C32 C31 C36 C37 -29.5(7) . . . . ?
C32 C31 C36 C35 151.1(5) . . . . ?
C38 C37 C36 C31 -179.4(5) . . . . ?
C38 C37 C36 C35 0.0(8) . . . . ?
C38 N6 C39 C40 33.9(8) . . . . ?
C38 N6 C34 C35 -0.4(9) . . . . ?
C24 N4 C28 C27 -2.1(8) . . . . ?
C29 N5 C33 C32 -2.7(7) . . . . ?
C47 N7 C43 C44 -2.2(8) . . . . ?
C31 C36 C35 C34 178.9(5) . . . . ?
C45 C50 C51 C52 -175.4(5) . . . . ?
C45 C44 C43 N7 2.6(9) . . . . ?
O14 Mo3 O6 Mo1 178.7(2) . . . . ?
C49 C50 C51 C52 3.5(8) . . . . ?
C30 C31 C36 C37 151.3(5) . . . . ?
C30 C31 C36 C35 -28.1(8) . . . . ?
C48 N8 C52 C51 -3.3(9) . . . . ?
C48 N8 C53 C54 156.3(5) . . . . ?
C48 C49 C50 C45 174.7(5) . . . . ?
C48 C49 C50 C51 -4.2(8) . . . . ?
C52 N8 C48 C49 2.6(8) . . . . ?
C52 N8 C53 C54 -25.5(8) . . . . ?
C19 N3 C18 C15 -156.7(6) . . . . ?
C19 N3 C23 C22 0.7(9) . . . . ?
C50 C45 C46 C47 176.2(5) . . . . ?
C50 C45 C44 C43 -177.4(5) . . . . ?
C50 C49 C48 N8 1.2(8) . . . . ?
C21 C26 C25 C24 179.1(4) . . . . ?
C21 C22 C23 N3 -1.2(9) . . . . ?
C22 C21 C20 C19 -0.4(9) . . . . ?
C46 C45 C50 C49 -135.5(6) . . . . ?
C46 C45 C50 C51 43.4(8) . . . . ?
C46 C45 C44 C43 -1.6(8) . . . . ?
C28 N4 C24 C25 2.8(8) . . . . ?
C28 C27 C26 C21 -178.4(5) . . . . ?
C28 C27 C26 C25 0.5(8) . . . . ?
C36 C37 C38 N6 0.3(8) . . . . ?
C36 C31 C30 C29 176.6(5) . . . . ?
C36 C35 C34 N6 0.7(10) . . . . ?
C44 C45 C50 C49 40.2(8) . . . . ?
C44 C45 C50 C51 -141.0(6) . . . . ?
C44 C45 C46 C47 0.3(8) . . . . ?
C12 C17 C16 C15 0.1(10) . . . . ?
C5 N1 C1 C2 0.8(9) . . . . ?
C18 N3 C19 C20 -176.6(6) . . . . ?
C18 N3 C23 C22 177.2(6) . . . . ?
C18 C15 C14 C13 -179.9(6) . . . . ?
C18 C15 C16 C17 179.8(6) . . . . ?
C15 C14 C13 C12 0.1(10) . . . . ?
N2 C6 C7 C8 1.3(12) . . . . ?
C8 C3 C2 C1 176.4(6) . . . . ?
C8 C3 C4 C5 -177.4(6) . . . . ?
C8 C9 C10 N2 2.2(12) . . . . ?
C1 N1 C5 C4 -1.8(9) . . . . ?
C43 N7 C47 C46 0.9(8) . . . . ?
C2 C3 C8 C7 -11.1(10) . . . . ?
C2 C3 C8 C9 168.9(7) . . . . ?
C2 C3 C4 C5 2.2(9) . . . . ?
C25 C26 C21 C22 163.7(5) . . . . ?
C25 C26 C21 C20 -17.0(7) . . . . ?
C17 C12 C13 C14 -0.3(10) . . . . ?
C17 C12 C11 N2 103.0(7) . . . . ?
O37 Mo11 O36 Mo12 -177.2(3) . . . . ?
C4 C3 C8 C7 168.6(7) . . . . ?
C4 C3 C8 C9 -11.5(10) . . . . ?
C4 C3 C2 C1 -3.3(10) . . . . ?
C56 C54 C53 N8 127.5(6) . . . . ?
C56 C54 C55 C56 0.2(10) . . . 2_466 ?
C23 N3 C19 C20 -0.1(9) . . . . ?
C23 N3 C18 C15 26.8(8) . . . . ?
C39 N6 C38 C37 175.5(6) . . . . ?
C39 N6 C34 C35 -176.2(6) . . . . ?
C40 C41 C42 C40 0.4(10) . . . 2_655 ?
C42 C41 C40 C39 -178.5(6) . . . . ?
C42 C41 C40 C42 -0.4(10) . . . 2_655 ?
C53 N8 C48 C49 -179.1(5) . . . . ?
C53 N8 C52 C51 178.5(6) . . . . ?
C53 C54 C56 C55 174.9(5) . . . 2_466 ?
C53 C54 C55 C56 -174.7(5) . . . 2_466 ?
C20 C21 C22 C23 0.9(8) . . . . ?
C6 N2 C11 C12 100.3(8) . . . . ?
C6 N2 C10 C9 -0.4(12) . . . . ?
C55 C54 C56 C55 -0.2(10) . . . 2_466 ?
C55 C54 C53 N8 -57.6(8) . . . . ?
C14 C15 C16 C17 -0.3(9) . . . . ?
C13 C12 C17 C16 0.2(10) . . . . ?
C13 C12 C11 N2 -76.5(8) . . . . ?
C34 N6 C38 C37 -0.1(9) . . . . ?
C34 N6 C39 C40 -150.4(6) . . . . ?
C7 C8 C9 C10 -2.1(11) . . . . ?
C16 C15 C14 C13 0.2(9) . . . . ?
C11 C12 C17 C16 -179.3(6) . . . . ?
C11 C12 C13 C14 179.2(6) . . . . ?
C11 N2 C6 C7 -175.7(7) . . . . ?
C11 N2 C10 C9 174.2(7) . . . . ?
C9 C8 C7 C6 0.4(11) . . . . ?
C10 N2 C6 C7 -1.3(12) . . . . ?
C10 N2 C11 C12 -74.3(8) . . . . ?
Mo2A O36 Mo1A O35 -16.2(4) . . . . ?
Mo2A O36 Mo1A O34 -89.5(4) . . . 2_456 ?
Mo2A O36 Mo1A O32 -51.4(13) . . . . ?
Mo2A O36 Mo1A O33 -176.6(4) . . . . ?
Mo2A O36 Mo1A O29 79.7(7) . . . . ?

loop_
_platon_squeeze_void_nr
_platon_squeeze_void_average_x
_platon_squeeze_void_average_y
_platon_squeeze_void_average_z
_platon_squeeze_void_volume
_platon_squeeze_void_count_electrons
_platon_squeeze_void_content
1 0.000 0.000 0.500 285 99 ' '
2 0.113 0.499 0.479 24 9 ' '
3 0.500 0.500 0.000 630 159 ' '
4 0.222 0.857 0.685 9 1 ' '
5 0.289 0.914 0.781 9 2 ' '
6 0.714 0.088 0.224 10 3 ' '
7 0.780 0.146 0.319 8 1 ' '
8 0.876 0.501 0.523 22 9 ' '
